data_8000470
loop_
_publ_author_name
'Lin, Xinzhang'
'Ma, Weiguang'
'Sun, Keju'
'Sun, Bo'
'Fu, Xuemei'
'Ren, Xiuqing'
'Liu, Chao'
'Huang, Jiahui'

_publ_section_title
;
 [AuAg26(SR)18S]&#x2212; Nanocluster: Open Shell Structure and High
 Faradaic Efficiency in Electrochemical Reduction of CO2 to CO
;
_journal_name_full 'The Journal of Physical Chemistry Letters'
_journal_page_first 552
_journal_page_last 557
_journal_paper_doi 10.1021/acs.jpclett.0c03416
_journal_year 2020
_chemical_formula_moiety 'C180 H270 Ag26 Au S19'
_chemical_formula_sum 'C180 H270 Ag26 Au S19'
_chemical_formula_weight 6044.67
_space_group_crystal_system monoclinic
_space_group_IT_number 13
_space_group_name_Hall '-P 2yc'
_space_group_name_H-M_alt 'P 1 2/c 1'
_atom_sites_solution_hydrogens geom
_audit_creation_date 2019-06-21
_audit_creation_method
;
Olex2 1.2
(compiled 2018.05.29 svn.r3508 for OlexSys, GUI svn.r5506)
;
_cell_angle_alpha 90
_cell_angle_beta 99.02(3)
_cell_angle_gamma 90
_cell_formula_units_Z 4
_cell_length_a 30.891(6)
_cell_length_b 17.628(4)
_cell_length_c 39.727(8)
_cell_measurement_reflns_used 118887
_cell_measurement_temperature 100
_cell_measurement_theta_max 29.314
_cell_measurement_theta_min 0.561
_cell_volume 21366(8)
_computing_molecular_graphics 'Olex2 (Dolomanov et al., 2009)'
_computing_publication_material 'Olex2 (Dolomanov et al., 2009)'
_computing_structure_refinement 'ShelXL (Sheldrick, 2015)'
_computing_structure_solution 'SHELXT 2018/2 (Sheldrick, 2018)'
_diffrn_ambient_temperature 100
_diffrn_measured_fraction_theta_full 0.994
_diffrn_measured_fraction_theta_max 0.994
_diffrn_measurement_device_type 'multiwire proportional'
_diffrn_measurement_method 'phi and omega scans'
_diffrn_radiation_monochromator graphite
_diffrn_radiation_type MoK\a
_diffrn_radiation_wavelength 0.97930
_diffrn_reflns_av_R_equivalents 0.0689
_diffrn_reflns_av_unetI/netI 0.0639
_diffrn_reflns_Laue_measured_fraction_full 0.994
_diffrn_reflns_Laue_measured_fraction_max 0.994
_diffrn_reflns_limit_h_max 30
_diffrn_reflns_limit_h_min -30
_diffrn_reflns_limit_k_max 17
_diffrn_reflns_limit_k_min 0
_diffrn_reflns_limit_l_max 39
_diffrn_reflns_limit_l_min -39
_diffrn_reflns_number 39603
_diffrn_reflns_point_group_measured_fraction_full 0.994
_diffrn_reflns_point_group_measured_fraction_max 0.994
_diffrn_reflns_theta_full 20.804
_diffrn_reflns_theta_max 20.804
_diffrn_reflns_theta_min 1.038
_exptl_absorpt_coefficient_mu 3.231
_exptl_absorpt_correction_type none
_exptl_crystal_colour 'red brown'
_exptl_crystal_colour_primary 'red brown'
_exptl_crystal_density_diffrn 1.879
_exptl_crystal_description block
_exptl_crystal_F_000 11820
_exptl_crystal_size_max 0.12
_exptl_crystal_size_mid 0.11
_exptl_crystal_size_min 0.1
_refine_diff_density_max 4.841
_refine_diff_density_min -3.975
_refine_diff_density_rms 0.374
_refine_ls_extinction_coef 0.00029(2)
_refine_ls_extinction_expression Fc^*^=kFc[1+0.001xFc^2^\l^3^/sin(2\q)]^-1/4^
_refine_ls_extinction_method 'SHELXL-2018/3 (Sheldrick 2018)'
_refine_ls_goodness_of_fit_ref 1.037
_refine_ls_hydrogen_treatment constr
_refine_ls_matrix_type full
_refine_ls_number_parameters 2036
_refine_ls_number_reflns 22234
_refine_ls_number_restraints 6816
_refine_ls_restrained_S_all 0.962
_refine_ls_R_factor_all 0.1058
_refine_ls_R_factor_gt 0.0990
_refine_ls_shift/su_max 0.004
_refine_ls_shift/su_mean 0.000
_refine_ls_structure_factor_coef Fsqd
_refine_ls_weighting_details 'w=1/[\s^2^(Fo^2^)+(0.1572P)^2^+1365.2571P] where P=(Fo^2^+2Fc^2^)/3'
_refine_ls_weighting_scheme calc
_refine_ls_wR_factor_gt 0.2628
_refine_ls_wR_factor_ref 0.2709
_reflns_Friedel_coverage 0.000
_reflns_number_gt 20247
_reflns_number_total 22234
_reflns_threshold_expression 'I > 2\s(I)'
_cod_data_source_file jz0c03416_si_002.cif
_cod_data_source_block lxz190620_sq
_cod_database_code 8000470
_shelx_shelxl_version_number 2018/3
_shelx_space_group_comment
;
The symmetry employed for this shelxl refinement is uniquely defined
by the following loop, which should always be used as a source of
symmetry information in preference to the above space-group names.
They are only intended as comments.
;
_shelx_estimated_absorpt_t_max 0.738
_shelx_estimated_absorpt_t_min 0.698
_olex2_refinement_description
;
1. Fixed Uiso
 At 1.2 times of:
  All C(H) groups, All C(H,H) groups
2. Restrained distances
 C178-C165 = C178-C171 = C178-C175 = C175-C13
 1.54 with sigma of 0.01
 C173-C168
 1.54 with sigma of 0.01
3. Rigid bond restraints
 Ag5, S14
 with sigma for 1-2 distances of 0.001 and sigma for 1-3 distances of 0.002
4. Uiso/Uaniso restraints and constraints
All non-hydrogen atoms have similar U: within 3.8A with sigma of 0.01 and sigma
for terminal atoms of 0.02
Uanis(Ag11) \\sim Ueq, Uanis(Ag17) \\sim Ueq, Uanis(Ag15) \\sim Ueq, Uanis(Ag9)
\\sim Ueq, Uanis(Ag8) \\sim Ueq, Uanis(Ag12) \\sim Ueq, Uanis(Ag1) \\sim Ueq,
Uanis(Ag7) \\sim Ueq, Uanis(Ag13) \\sim Ueq: with sigma of 0.001 and sigma for
terminal atoms of 0.002
5.a Ternary CH refined with riding coordinates:
 C4(H4), C8(H8), C9(H9), C11(H11), C25(H25), C27(H27), C32(H32), C33(H33),
 C50(H50), C51(H51), C52(H52), C55(H55), C57(H57), C59(H59), C60(H60), C61(H61),
  C77(H77), C78(H78), C80(H80), C84(H84), C90(H90), C91(H91), C93(H93),
 C98(H98), C103(H103), C105(H105), C108(H108), C110(H110), C113(H113),
 C116(H116), C119(H119), C123(H123), C126(H126), C127(H127), C131(H131),
 C133(H133), C137(H137), C139(H139), C140(H140), C142(H142), C143(H143),
 C144(H144), C146(H146), C150(H150), C154(H154), C155(H155), C160(H160),
 C161(H161), C163(H163), C167(H167), C173(H173), C176(H176), C178(H178),
 C180(H180)
5.b Secondary CH2 refined with riding coordinates:
 C1(H1A,H1B), C5(H5A,H5B), C7(H7A,H7B), C10(H10A,H10B), C12(H12A,H12B),
 C14(H14A,H14B), C15(H15A,H15B), C16(H16A,H16B), C18(H18A,H18B), C20(H20A,H20B),
  C21(H21A,H21B), C23(H23A,H23B), C24(H24A,H24B), C26(H26A,H26B), C28(H28A,
 H28B), C31(H31A,H31B), C34(H34A,H34B), C35(H35A,H35B), C36(H36A,H36B),
 C37(H37A,H37B), C38(H38A,H38B), C39(H39A,H39B), C40(H40A,H40B), C44(H44A,H44B),
  C45(H45A,H45B), C46(H46A,H46B), C47(H47A,H47B), C48(H48A,H48B), C53(H53A,
 H53B), C54(H54A,H54B), C56(H56A,H56B), C58(H58A,H58B), C62(H62A,H62B),
 C63(H63A,H63B), C64(H64A,H64B), C66(H66A,H66B), C69(H69A,H69B), C71(H71A,H71B),
  C72(H72A,H72B), C73(H73A,H73B), C74(H74A,H74B), C75(H75A,H75B), C76(H76A,
 H76B), C79(H79A,H79B), C81(H81A,H81B), C82(H82A,H82B), C83(H83A,H83B),
 C85(H85A,H85B), C86(H86A,H86B), C87(H87A,H87B), C88(H88A,H88B), C89(H89A,H89B),
  C92(H92A,H92B), C94(H94A,H94B), C95(H95A,H95B), C97(H97A,H97B), C99(H99A,
 H99B), C100(H10C,H10D), C101(H10E,H10F), C102(H10G,H10H), C104(H10I,H10J),
 C106(H10K,H10L), C107(H10M,H10N), C109(H10O,H10P), C111(H11A,H11B), C112(H11C,
 H11D), C114(H11E,H11F), C115(H11G,H11H), C117(H11I,H11J), C118(H11K,H11L),
 C120(H12C,H12D), C121(H12E,H12F), C122(H12G,H12H), C124(H12I,H12J), C125(H12K,
 H12L), C128(H12M,H12N), C129(H12O,H12P), C130(H13A,H13B), C132(H13C,H13D),
 C134(H13E,H13F), C135(H13G,H13H), C136(H13I,H13J), C138(H13K,H13L), C141(H14C,
 H14D), C145(H14E,H14F), C147(H14G,H14H), C148(H14I,H14J), C149(H14K,H14L),
 C151(H15C,H15D), C152(H15E,H15F), C153(H15G,H15H), C156(H15I,H15J), C157(H15K,
 H15L), C158(H15M,H15N), C159(H15O,H15P), C162(H16C,H16D), C164(H16E,H16F),
 C165(H16G,H16H), C166(H16I,H16J), C168(H16K,H16L), C169(H16M,H16N), C170(H17A,
 H17B), C171(H17C,H17D), C172(H17E,H17F), C174(H17G,H17H), C175(H17I,H17J),
 C177(H17K,H17L), C179(H17M,H17N)
;
_platon_squeeze_void_probe_radius 1.20
_olex2_submission_special_instructions 'No special instructions were received'

loop_
_space_group_symop_operation_xyz
'x, y, z'
'-x, y, -z+1/2'
'-x, -y, -z'
'x, -y, z-1/2'

loop_
_atom_site_label
_atom_site_type_symbol
_atom_site_fract_x
_atom_site_fract_y
_atom_site_fract_z
_atom_site_U_iso_or_equiv
_atom_site_adp_type
_atom_site_occupancy
_atom_site_site_symmetry_order
_atom_site_calc_flag
_atom_site_refinement_flags_posn
_atom_site_refinement_flags_adp
_atom_site_refinement_flags_occupancy
_atom_site_disorder_assembly
_atom_site_disorder_group
Au1 Au -0.23670(3) 0.29519(4) 0.06915(2) 0.0181(3) Uani 1 1 d . U . . .
Ag1 Ag -0.27642(5) 0.35231(8) 0.00724(4) 0.0112(4) Uani 1 1 d . U . . .
Ag2 Ag -0.27380(7) 0.11024(11) -0.13955(5) 0.0430(5) Uani 1 1 d . U . . .
Ag3 Ag -0.38693(7) 0.30659(12) -0.01107(5) 0.0474(6) Uani 1 1 d . U . . .
Ag4 Ag -0.27105(6) 0.27763(11) -0.14192(5) 0.0427(5) Uani 1 1 d . U . . .
Ag5 Ag -0.28436(7) 0.04431(13) -0.07476(5) 0.0487(6) Uani 1 1 d . U . . .
Ag6 Ag -0.18273(8) 0.27987(14) -0.10177(6) 0.0620(7) Uani 1 1 d . U . . .
Ag7 Ag -0.19257(4) 0.26732(8) 0.01503(4) 0.0110(4) Uani 1 1 d . U . . .
Ag8 Ag -0.27518(4) 0.18727(8) 0.02409(4) 0.0105(4) Uani 1 1 d . U . . .
Ag9 Ag -0.19328(5) 0.15833(8) 0.06849(4) 0.0124(4) Uani 1 1 d . U . . .
Ag10 Ag -0.27837(5) 0.17071(8) 0.09515(4) 0.0156(4) Uani 1 1 d . U . . .
Ag11 Ag -0.19840(5) 0.41899(8) 0.04347(4) 0.0154(4) Uani 1 1 d . U . . .
Ag12 Ag -0.32723(5) 0.28929(8) 0.05595(4) 0.0158(4) Uani 1 1 d . U . . .
Ag13 Ag -0.14476(5) 0.29769(8) 0.08116(4) 0.0167(4) Uani 1 1 d . U . . .
Ag14 Ag -0.19488(5) 0.24342(9) 0.13146(4) 0.0187(4) Uani 1 1 d . U . . .
Ag15 Ag -0.27971(5) 0.43583(8) 0.06908(4) 0.0175(4) Uani 1 1 d . U . . .
Ag16 Ag -0.35525(6) 0.31742(11) -0.10540(5) 0.0349(5) Uani 1 1 d . U . . .
Ag17 Ag -0.20206(5) 0.40306(9) 0.11645(4) 0.0187(4) Uani 1 1 d . U . . .
Ag18 Ag -0.27985(5) 0.31742(9) 0.12421(4) 0.0219(4) Uani 1 1 d . U . . .
Ag19 Ag -0.24909(7) 0.38377(11) -0.06425(5) 0.0367(5) Uani 1 1 d . U . . .
Ag20 Ag -0.20921(5) 0.08028(9) 0.13707(4) 0.0249(4) Uani 1 1 d . U . . .
Ag21 Ag -0.34210(6) 0.17342(12) -0.04237(5) 0.0384(5) Uani 1 1 d . U . . .
Ag22 Ag -0.11705(6) 0.45449(10) 0.10038(5) 0.0306(5) Uani 1 1 d . U . . .
Ag23 Ag -0.20126(6) 0.03020(11) 0.01536(5) 0.0332(5) Uani 1 1 d . U . . .
Ag24 Ag -0.35720(6) 0.41334(10) 0.10353(5) 0.0293(5) Uani 1 1 d . U . . .
Ag25 Ag -0.16342(7) 0.43375(12) -0.02272(5) 0.0436(5) Uani 1 1 d . U . . .
Ag26 Ag -0.19193(6) 0.14121(10) -0.04086(5) 0.0300(5) Uani 1 1 d . U . . .
S01 S -0.26729(17) 0.2242(3) -0.06956(15) 0.0241(11) Uani 1 1 d . U . . .
S1 S -0.18327(17) 0.0204(3) 0.07623(14) 0.0216(11) Uani 1 1 d . U . . .
S2 S -0.14844(19) 0.1518(3) 0.16737(15) 0.0306(12) Uani 1 1 d . U . . .
S3 S -0.28397(19) 0.0415(3) 0.11743(15) 0.0274(12) Uani 1 1 d . U . . .
S4 S -0.32110(19) 0.3910(3) -0.04689(14) 0.0273(11) Uani 1 1 d . U . . .
S5 S -0.29489(18) 0.0770(3) -0.01274(14) 0.0252(11) Uani 1 1 d . U . . .
S6 S -0.07083(19) 0.3540(3) 0.08226(16) 0.0319(13) Uani 1 1 d . U . . .
S7 S -0.40218(18) 0.3409(3) 0.04454(15) 0.0272(12) Uani 1 1 d . U . . .
S8 S -0.15446(18) 0.2624(3) -0.03509(15) 0.0286(11) Uani 1 1 d . U . . .
S9 S -0.1627(2) 0.5196(3) 0.13581(15) 0.0308(13) Uani 1 1 d . U . . .
S10 S -0.1367(2) 0.4970(3) 0.03055(16) 0.0325(12) Uani 1 1 d . U . . .
S11 S -0.3488(2) 0.3172(3) 0.14857(16) 0.0320(13) Uani 1 1 d . U . . .
S12 S -0.3320(2) 0.3610(4) -0.15692(17) 0.0385(13) Uani 1 1 d . U . . .
S13 S -0.3400(2) 0.5254(3) 0.07214(16) 0.0338(13) Uani 1 1 d . U . . .
S14 S -0.2087(2) 0.0071(4) -0.04495(17) 0.0387(12) Uani 1 1 d . U . . .
S15 S -0.3999(2) 0.2555(4) -0.06855(16) 0.0403(13) Uani 1 1 d . U . . .
S16 S -0.1793(2) 0.4142(4) -0.08368(17) 0.0438(14) Uani 1 1 d . U . . .
S17 S -0.3358(2) 0.0443(4) -0.12761(19) 0.0485(15) Uani 1 1 d . U . . .
S18 S -0.2111(2) 0.1841(4) -0.14418(18) 0.0439(14) Uani 1 1 d . U . . .
C1 C -0.1400(8) -0.1217(13) -0.1209(6) 0.034(2) Uani 1 1 d . U . . .
H1A H -0.168917 -0.128448 -0.134059 0.041 Uiso 1 1 calc R . . . .
H1B H -0.118972 -0.145763 -0.133206 0.041 Uiso 1 1 calc R . . . .
C2 C -0.1651(8) -0.0354(14) -0.0658(6) 0.033(2) Uani 1 1 d . U . . .
C3 C -0.1243(7) -0.0038(13) 0.0856(6) 0.029(2) Uani 1 1 d . U . . .
C4 C -0.1384(8) -0.1587(14) -0.0879(6) 0.034(2) Uani 1 1 d . U . . .
H4 H -0.144401 -0.213071 -0.091018 0.041 Uiso 1 1 calc R . . . .
C5 C -0.0828(8) 0.2009(15) -0.0564(6) 0.037(2) Uani 1 1 d . U . . .
H5A H -0.090860 0.229300 -0.077395 0.044 Uiso 1 1 calc R . . . .
H5B H -0.098714 0.153207 -0.058606 0.044 Uiso 1 1 calc R . . . .
C6 C -0.3669(9) 0.3167(16) -0.1923(7) 0.044(2) Uani 1 1 d . U . . .
C7 C -0.3773(8) 0.0951(14) 0.1938(7) 0.039(2) Uani 1 1 d . U . . .
H7A H -0.383797 0.143740 0.182708 0.046 Uiso 1 1 calc R . . . .
H7B H -0.394822 0.091046 0.211932 0.046 Uiso 1 1 calc R . . . .
C8 C -0.3252(8) 0.6231(13) -0.0258(6) 0.036(2) Uani 1 1 d . U . . .
H8 H -0.307039 0.653797 -0.008472 0.044 Uiso 1 1 calc R . . . .
C9 C -0.0646(7) -0.0868(13) 0.0716(6) 0.031(2) Uani 1 1 d . U . . .
H9 H -0.057336 -0.125979 0.055943 0.038 Uiso 1 1 calc R . . . .
C10 C -0.3584(9) 0.4430(14) 0.1892(7) 0.042(2) Uani 1 1 d . U . . .
H10A H -0.389924 0.439575 0.182361 0.050 Uiso 1 1 calc R . . . .
H10B H -0.346804 0.474571 0.172688 0.050 Uiso 1 1 calc R . . . .
C11 C -0.1299(8) -0.0381(14) -0.1176(6) 0.034(2) Uani 1 1 d . U . . .
H11 H -0.129453 -0.016299 -0.140212 0.041 Uiso 1 1 calc R . . . .
C12 C -0.1644(8) 0.0006(14) -0.1011(6) 0.034(2) Uani 1 1 d . U . . .
H12A H -0.192865 -0.005308 -0.115198 0.041 Uiso 1 1 calc R . . . .
H12B H -0.158036 0.054326 -0.098634 0.041 Uiso 1 1 calc R . . . .
C13 C -0.2013(10) 0.1910(13) -0.1877(8) 0.055(2) Uani 1 1 d D U . . .
C14 C -0.0817(7) 0.2015(14) 0.0057(6) 0.033(2) Uani 1 1 d . U . . .
H14A H -0.096352 0.152625 0.004217 0.039 Uiso 1 1 calc R . . . .
H14B H -0.090402 0.229365 0.024609 0.039 Uiso 1 1 calc R . . . .
C15 C -0.3198(8) 0.0191(14) 0.2253(7) 0.038(2) Uani 1 1 d . U . . .
H15A H -0.335005 0.013063 0.244768 0.045 Uiso 1 1 calc R . . . .
H15B H -0.288578 0.018397 0.233539 0.045 Uiso 1 1 calc R . . . .
C16 C -0.1131(7) -0.0624(13) 0.0609(6) 0.031(2) Uani 1 1 d . U . . .
H16A H -0.117215 -0.041605 0.038031 0.037 Uiso 1 1 calc R . . . .
H16B H -0.132182 -0.106072 0.061043 0.037 Uiso 1 1 calc R . . . .
C17 C -0.3345(10) -0.0518(17) -0.1438(8) 0.056(2) Uani 1 1 d . U . . .
C18 C -0.4613(8) 0.3030(14) 0.0844(7) 0.037(2) Uani 1 1 d . U . . .
H18A H -0.475372 0.350584 0.076803 0.044 Uiso 1 1 calc R . . . .
H18B H -0.439025 0.313643 0.103873 0.044 Uiso 1 1 calc R . . . .
C19 C -0.1578(9) 0.1570(15) 0.2127(6) 0.040(2) Uani 1 1 d . U . . .
C20 C -0.3647(9) 0.2298(15) -0.1909(7) 0.045(2) Uani 1 1 d . U . . .
H20A H -0.373913 0.211940 -0.170071 0.055 Uiso 1 1 calc R . . . .
H20B H -0.334779 0.213251 -0.191016 0.055 Uiso 1 1 calc R . . . .
C21 C -0.1889(9) 0.2171(16) 0.2188(6) 0.043(2) Uani 1 1 d . U . . .
H21A H -0.217293 0.207143 0.205304 0.052 Uiso 1 1 calc R . . . .
H21B H -0.178548 0.265623 0.211783 0.052 Uiso 1 1 calc R . . . .
C22 C -0.3226(9) 0.6010(14) 0.1037(7) 0.041(2) Uani 1 1 d . U . . .
C23 C -0.3088(8) 0.5377(13) -0.0225(6) 0.033(2) Uani 1 1 d . U . . .
H23A H -0.278699 0.534726 -0.026461 0.040 Uiso 1 1 calc R . . . .
H23B H -0.310082 0.519072 0.000318 0.040 Uiso 1 1 calc R . . . .
C24 C -0.3044(8) 0.1030(14) 0.1787(6) 0.034(2) Uani 1 1 d . U . . .
H24A H -0.311385 0.151202 0.167359 0.041 Uiso 1 1 calc R . . . .
H24B H -0.273484 0.103115 0.188119 0.041 Uiso 1 1 calc R . . . .
C25 C -0.0668(7) -0.0541(13) 0.1320(7) 0.034(2) Uani 1 1 d . U . . .
H25 H -0.060995 -0.073406 0.155384 0.040 Uiso 1 1 calc R . . . .
C26 C -0.1202(8) -0.0238(14) -0.0439(6) 0.034(2) Uani 1 1 d . U . . .
H26A H -0.120422 -0.043904 -0.021213 0.041 Uiso 1 1 calc R . . . .
H26B H -0.113391 0.029852 -0.041979 0.041 Uiso 1 1 calc R . . . .
C27 C -0.3483(8) 0.6066(13) -0.0881(7) 0.037(2) Uani 1 1 d . U . . .
H27 H -0.346207 0.625813 -0.110990 0.044 Uiso 1 1 calc R . . . .
C28 C -0.0708(8) 0.3206(14) -0.0252(7) 0.036(2) Uani 1 1 d . U . . .
H28A H -0.078815 0.350522 -0.006626 0.044 Uiso 1 1 calc R . . . .
H28B H -0.079498 0.348465 -0.046231 0.044 Uiso 1 1 calc R . . . .
C29 C -0.0947(8) 0.2451(14) -0.0271(6) 0.0343(19) Uani 1 1 d . U . . .
C30 C -0.0343(8) 0.3197(15) 0.1191(7) 0.039(2) Uani 1 1 d . U . . .
C31 C -0.0953(8) -0.1463(13) -0.0644(6) 0.034(2) Uani 1 1 d . U . . .
H31A H -0.097295 -0.167084 -0.042103 0.041 Uiso 1 1 calc R . . . .
H31B H -0.072075 -0.172794 -0.073385 0.041 Uiso 1 1 calc R . . . .
C32 C -0.0205(8) 0.3079(15) -0.0194(6) 0.036(2) Uani 1 1 d . U . . .
H32 H -0.004905 0.356549 -0.018031 0.043 Uiso 1 1 calc R . . . .
C33 C -0.0309(8) 0.1898(14) 0.0118(7) 0.036(2) Uani 1 1 d . U . . .
H33 H -0.022353 0.162840 0.033346 0.043 Uiso 1 1 calc R . . . .
C34 C -0.3199(9) 0.6526(14) -0.0616(6) 0.037(2) Uani 1 1 d . U . . .
H34A H -0.328279 0.705615 -0.063734 0.044 Uiso 1 1 calc R . . . .
H34B H -0.289450 0.648441 -0.064766 0.044 Uiso 1 1 calc R . . . .
C35 C -0.0553(8) -0.1164(13) 0.1071(6) 0.033(2) Uani 1 1 d . U . . .
H35A H -0.024648 -0.130032 0.112770 0.040 Uiso 1 1 calc R . . . .
H35B H -0.072807 -0.161393 0.109189 0.040 Uiso 1 1 calc R . . . .
C36 C -0.0080(8) 0.2624(14) 0.0134(6) 0.037(2) Uani 1 1 d . U . . .
H36A H 0.023340 0.253576 0.017329 0.045 Uiso 1 1 calc R . . . .
H36B H -0.015301 0.291566 0.032505 0.045 Uiso 1 1 calc R . . . .
C37 C -0.3318(9) 0.5201(13) -0.0843(6) 0.036(2) Uani 1 1 d . U . . .
H37A H -0.348907 0.488972 -0.101652 0.043 Uiso 1 1 calc R . . . .
H37B H -0.301271 0.517054 -0.087298 0.043 Uiso 1 1 calc R . . . .
C38 C -0.1198(8) 0.6415(13) 0.0536(7) 0.037(2) Uani 1 1 d . U . . .
H38A H -0.121665 0.623347 0.076353 0.045 Uiso 1 1 calc R . . . .
H38B H -0.090058 0.633571 0.049301 0.045 Uiso 1 1 calc R . . . .
C39 C -0.0204(8) 0.1395(15) -0.0177(6) 0.036(2) Uani 1 1 d . U . . .
H39A H 0.010434 0.126345 -0.014208 0.043 Uiso 1 1 calc R . . . .
H39B H -0.037469 0.093073 -0.018932 0.043 Uiso 1 1 calc R . . . .
C40 C -0.4173(8) 0.1963(13) 0.0693(7) 0.036(2) Uani 1 1 d . U . . .
H40A H -0.394445 0.207025 0.088374 0.043 Uiso 1 1 calc R . . . .
H40B H -0.403813 0.173452 0.051302 0.043 Uiso 1 1 calc R . . . .
C41 C -0.3289(8) 0.0033(14) 0.0025(6) 0.0342(19) Uani 1 1 d . U . . .
C42 C -0.3381(8) 0.3628(14) 0.1892(7) 0.040(2) Uani 1 1 d . U . . .
C43 C -0.3139(8) 0.0397(13) 0.1535(6) 0.033(2) Uani 1 1 d . U . . .
C44 C -0.3577(8) 0.0360(14) 0.0268(6) 0.034(2) Uani 1 1 d . U . . .
H44A H -0.376172 0.075933 0.015544 0.040 Uiso 1 1 calc R . . . .
H44B H -0.339523 0.057534 0.046641 0.040 Uiso 1 1 calc R . . . .
C45 C -0.1745(8) -0.1201(14) -0.0698(6) 0.035(2) Uani 1 1 d . U . . .
H45A H -0.203240 -0.127828 -0.083209 0.042 Uiso 1 1 calc R . . . .
H45B H -0.174524 -0.142890 -0.047543 0.042 Uiso 1 1 calc R . . . .
C46 C -0.2074(8) 0.7211(14) -0.0026(7) 0.040(2) Uani 1 1 d . U . . .
H46A H -0.226921 0.690345 -0.018595 0.049 Uiso 1 1 calc R . . . .
H46B H -0.216538 0.773604 -0.005559 0.049 Uiso 1 1 calc R . . . .
C47 C -0.1152(7) -0.0353(13) 0.1227(6) 0.031(2) Uani 1 1 d . U . . .
H47A H -0.123392 0.002292 0.138383 0.037 Uiso 1 1 calc R . . . .
H47B H -0.132621 -0.080493 0.124367 0.037 Uiso 1 1 calc R . . . .
C48 C -0.3633(8) 0.0391(14) 0.1395(6) 0.036(2) Uani 1 1 d . U . . .
H48A H -0.371007 0.084993 0.126452 0.043 Uiso 1 1 calc R . . . .
H48B H -0.370067 -0.003908 0.124408 0.043 Uiso 1 1 calc R . . . .
C49 C -0.1362(8) 0.5075(14) 0.1806(6) 0.039(2) Uani 1 1 d . U . . .
C50 C -0.3833(9) 0.3068(16) -0.2564(7) 0.048(2) Uani 1 1 d . U . . .
H50 H -0.373930 0.324622 -0.277496 0.058 Uiso 1 1 calc R . . . .
C51 C -0.3323(8) 0.0936(15) 0.2083(7) 0.038(2) Uani 1 1 d . U . . .
H51 H -0.325784 0.135034 0.224785 0.046 Uiso 1 1 calc R . . . .
C52 C -0.3867(8) -0.0294(14) 0.0380(6) 0.038(2) Uani 1 1 d . U . . .
H52 H -0.404123 -0.009355 0.054579 0.045 Uiso 1 1 calc R . . . .
C53 C -0.3790(8) -0.0430(14) 0.1866(7) 0.039(2) Uani 1 1 d . U . . .
H53A H -0.396123 -0.049508 0.204873 0.046 Uiso 1 1 calc R . . . .
H53B H -0.386430 -0.083871 0.170354 0.046 Uiso 1 1 calc R . . . .
C54 C -0.1292(8) 0.7523(14) 0.0153(6) 0.039(2) Uani 1 1 d . U . . .
H54A H -0.135544 0.806238 0.014142 0.047 Uiso 1 1 calc R . . . .
H54B H -0.100011 0.744899 0.009812 0.047 Uiso 1 1 calc R . . . .
C55 C -0.0471(8) 0.0458(14) 0.0920(6) 0.032(2) Uani 1 1 d . U . . .
H55 H -0.029037 0.090725 0.089887 0.039 Uiso 1 1 calc R . . . .
C56 C -0.0961(7) 0.0676(13) 0.0838(6) 0.029(2) Uani 1 1 d . U . . .
H56A H -0.103038 0.104832 0.100152 0.035 Uiso 1 1 calc R . . . .
H56B H -0.102343 0.089694 0.061242 0.035 Uiso 1 1 calc R . . . .
C57 C -0.1607(8) 0.7127(13) -0.0095(7) 0.039(2) Uani 1 1 d . U . . .
H57 H -0.158682 0.731165 -0.032425 0.047 Uiso 1 1 calc R . . . .
C58 C -0.0101(8) 0.2613(14) -0.0496(6) 0.037(2) Uani 1 1 d . U . . .
H58A H -0.020152 0.288095 -0.070696 0.044 Uiso 1 1 calc R . . . .
H58B H 0.021346 0.254274 -0.047655 0.044 Uiso 1 1 calc R . . . .
C59 C -0.3317(8) -0.0464(15) 0.2006(6) 0.038(2) Uani 1 1 d . U . . .
H59 H -0.325221 -0.094616 0.212584 0.046 Uiso 1 1 calc R . . . .
C60 C -0.0849(8) -0.0661(14) -0.0612(6) 0.034(2) Uani 1 1 d . U . . .
H60 H -0.055880 -0.059459 -0.047503 0.041 Uiso 1 1 calc R . . . .
C61 C -0.3907(9) 0.0343(14) 0.1686(6) 0.039(2) Uani 1 1 d . U . . .
H61 H -0.422107 0.037333 0.159816 0.047 Uiso 1 1 calc R . . . .
C62 C -0.3926(8) 0.6060(14) -0.0827(6) 0.038(2) Uani 1 1 d . U . . .
H62A H -0.409023 0.571864 -0.099072 0.045 Uiso 1 1 calc R . . . .
H62B H -0.404666 0.656446 -0.087069 0.045 Uiso 1 1 calc R . . . .
C63 C -0.3594(9) 0.6221(15) 0.1219(7) 0.044(2) Uani 1 1 d . U . . .
H63A H -0.367078 0.578498 0.134657 0.053 Uiso 1 1 calc R . . . .
H63B H -0.384750 0.634939 0.105234 0.053 Uiso 1 1 calc R . . . .
C64 C -0.3520(9) 0.3408(16) -0.2257(7) 0.046(2) Uani 1 1 d . U . . .
H64A H -0.322327 0.322996 -0.226047 0.055 Uiso 1 1 calc R . . . .
H64B H -0.352004 0.395670 -0.227339 0.055 Uiso 1 1 calc R . . . .
C65 C -0.1518(8) 0.5975(14) 0.0275(6) 0.036(2) Uani 1 1 d . U . . .
C66 C -0.0915(8) 0.5461(15) 0.1859(7) 0.041(2) Uani 1 1 d . U . . .
H66A H -0.073138 0.521785 0.171463 0.050 Uiso 1 1 calc R . . . .
H66B H -0.095311 0.598656 0.178781 0.050 Uiso 1 1 calc R . . . .
C67 C -0.4402(8) 0.2702(14) 0.0564(6) 0.035(2) Uani 1 1 d . U . . .
C68 C -0.3372(8) 0.4903(13) -0.0479(6) 0.0327(19) Uani 1 1 d . U . . .
C69 C -0.3615(9) 0.3150(15) 0.2139(7) 0.043(2) Uani 1 1 d . U . . .
H69A H -0.350140 0.263571 0.215170 0.052 Uiso 1 1 calc R . . . .
H69B H -0.392684 0.312846 0.205538 0.052 Uiso 1 1 calc R . . . .
C70 C -0.4457(9) 0.1932(16) -0.0856(7) 0.048(2) Uani 1 1 d . U . . .
C71 C -0.3123(9) 0.6603(16) 0.1711(7) 0.047(2) Uani 1 1 d . U . . .
H71A H -0.321418 0.616063 0.182636 0.056 Uiso 1 1 calc R . . . .
H71B H -0.303552 0.699304 0.188036 0.056 Uiso 1 1 calc R . . . .
C72 C -0.1003(8) 0.5778(15) 0.2437(7) 0.045(2) Uani 1 1 d . U . . .
H72A H -0.086054 0.580379 0.267257 0.054 Uiso 1 1 calc R . . . .
H72B H -0.107653 0.629097 0.236085 0.054 Uiso 1 1 calc R . . . .
C73 C -0.0617(9) 0.4606(15) 0.2300(7) 0.045(2) Uani 1 1 d . U . . .
H73A H -0.044327 0.438834 0.214098 0.054 Uiso 1 1 calc R . . . .
H73B H -0.045225 0.455350 0.252723 0.054 Uiso 1 1 calc R . . . .
C74 C -0.1277(9) 0.4222(14) 0.1900(6) 0.040(2) Uani 1 1 d . U . . .
H74A H -0.109846 0.399295 0.174746 0.048 Uiso 1 1 calc R . . . .
H74B H -0.155285 0.394985 0.187801 0.048 Uiso 1 1 calc R . . . .
C75 C -0.5286(8) 0.2304(15) 0.0669(7) 0.040(2) Uani 1 1 d . U . . .
H75A H -0.545479 0.275467 0.059519 0.048 Uiso 1 1 calc R . . . .
H75B H -0.548373 0.193179 0.074113 0.048 Uiso 1 1 calc R . . . .
C76 C -0.3834(8) 0.4967(13) -0.0418(7) 0.037(2) Uani 1 1 d . U . . .
H76A H -0.385523 0.479677 -0.018919 0.044 Uiso 1 1 calc R . . . .
H76B H -0.402024 0.464459 -0.057771 0.044 Uiso 1 1 calc R . . . .
C77 C -0.5092(8) 0.1999(14) 0.0383(7) 0.039(2) Uani 1 1 d . U . . .
H77 H -0.532499 0.190728 0.018997 0.047 Uiso 1 1 calc R . . . .
C78 C -0.0323(8) 0.1853(14) -0.0502(6) 0.036(2) Uani 1 1 d . U . . .
H78 H -0.024751 0.155761 -0.069379 0.043 Uiso 1 1 calc R . . . .
C79 C -0.3577(8) -0.0938(14) 0.0545(6) 0.038(2) Uani 1 1 d . U . . .
H79A H -0.339685 -0.075387 0.075105 0.045 Uiso 1 1 calc R . . . .
H79B H -0.375934 -0.134568 0.060778 0.045 Uiso 1 1 calc R . . . .
C80 C -0.1306(8) 0.7241(14) 0.0511(7) 0.039(2) Uani 1 1 d . U . . .
H80 H -0.109841 0.752816 0.067516 0.046 Uiso 1 1 calc R . . . .
C81 C -0.4703(8) 0.1736(14) 0.1072(7) 0.040(2) Uani 1 1 d . U . . .
H81A H -0.447519 0.184590 0.126248 0.048 Uiso 1 1 calc R . . . .
H81B H -0.490683 0.138184 0.114887 0.048 Uiso 1 1 calc R . . . .
C82 C -0.1981(9) 0.5655(15) -0.0944(7) 0.046(2) Uani 1 1 d . U . . .
H82A H -0.172198 0.576481 -0.077951 0.055 Uiso 1 1 calc R . . . .
H82B H -0.222592 0.559115 -0.082030 0.055 Uiso 1 1 calc R . . . .
C83 C -0.2475(9) 0.6130(16) -0.1462(7) 0.047(2) Uani 1 1 d . U . . .
H83A H -0.273547 0.607850 -0.135572 0.057 Uiso 1 1 calc R . . . .
H83B H -0.252164 0.654566 -0.162383 0.057 Uiso 1 1 calc R . . . .
C84 C 0.0159(8) 0.3546(16) 0.1757(7) 0.046(2) Uani 1 1 d . U . . .
H84 H 0.025230 0.395391 0.191975 0.055 Uiso 1 1 calc R . . . .
C85 C -0.1494(9) 0.6263(14) -0.0070(7) 0.040(2) Uani 1 1 d . U . . .
H85A H -0.169733 0.598436 -0.023571 0.048 Uiso 1 1 calc R . . . .
H85B H -0.120044 0.618378 -0.012196 0.048 Uiso 1 1 calc R . . . .
C86 C -0.0377(8) 0.0158(14) 0.1289(6) 0.034(2) Uani 1 1 d . U . . .
H86A H -0.007070 0.001934 0.134581 0.041 Uiso 1 1 calc R . . . .
H86B H -0.043999 0.054903 0.144567 0.041 Uiso 1 1 calc R . . . .
C87 C 0.0212(9) 0.2010(15) 0.1511(7) 0.045(2) Uani 1 1 d . U . . .
H87A H 0.042012 0.171780 0.166765 0.054 Uiso 1 1 calc R . . . .
H87B H 0.009920 0.168285 0.132101 0.054 Uiso 1 1 calc R . . . .
C88 C -0.3039(8) -0.0394(14) 0.1724(6) 0.037(2) Uani 1 1 d . U . . .
H88A H -0.310561 -0.080653 0.156296 0.044 Uiso 1 1 calc R . . . .
H88B H -0.273066 -0.042405 0.182059 0.044 Uiso 1 1 calc R . . . .
C89 C -0.1473(9) 0.2386(16) 0.2757(7) 0.047(2) Uani 1 1 d . U . . .
H89A H -0.136946 0.286091 0.267534 0.057 Uiso 1 1 calc R . . . .
H89B H -0.148808 0.244066 0.299752 0.057 Uiso 1 1 calc R . . . .
C90 C -0.0685(9) 0.5440(15) 0.2221(7) 0.044(2) Uani 1 1 d . U . . .
H90 H -0.040677 0.571790 0.224854 0.053 Uiso 1 1 calc R . . . .
C91 C -0.3482(9) 0.4808(16) 0.2252(7) 0.045(2) Uani 1 1 d . U . . .
H91 H -0.359601 0.532765 0.224353 0.054 Uiso 1 1 calc R . . . .
C92 C -0.3055(9) 0.3533(15) 0.2611(7) 0.045(2) Uani 1 1 d . U . . .
H92A H -0.294239 0.302196 0.260059 0.054 Uiso 1 1 calc R . . . .
H92B H -0.299101 0.370209 0.284607 0.054 Uiso 1 1 calc R . . . .
C93 C -0.4514(8) 0.1401(15) 0.0807(7) 0.038(2) Uani 1 1 d . U . . .
H93 H -0.436913 0.092441 0.088650 0.046 Uiso 1 1 calc R . . . .
C94 C -0.0856(8) -0.0295(14) -0.0962(6) 0.034(2) Uani 1 1 d . U . . .
H94A H -0.078441 0.023905 -0.093319 0.041 Uiso 1 1 calc R . . . .
H94B H -0.063592 -0.053242 -0.107645 0.041 Uiso 1 1 calc R . . . .
C95 C -0.4155(8) -0.0536(15) 0.0086(6) 0.038(2) Uani 1 1 d . U . . .
H95A H -0.432869 -0.010805 -0.001061 0.046 Uiso 1 1 calc R . . . .
H95B H -0.435378 -0.091478 0.015185 0.046 Uiso 1 1 calc R . . . .
C96 C -0.1913(9) 0.4952(16) -0.1124(7) 0.046(2) Uani 1 1 d . U . . .
C97 C -0.3709(9) 0.4333(15) 0.2482(7) 0.045(2) Uani 1 1 d . U . . .
H97A H -0.402143 0.432552 0.239715 0.055 Uiso 1 1 calc R . . . .
H97B H -0.366756 0.455630 0.270807 0.055 Uiso 1 1 calc R . . . .
C98 C -0.1936(9) 0.2206(16) 0.2560(7) 0.047(2) Uani 1 1 d . U . . .
H98 H -0.214196 0.260728 0.259787 0.057 Uiso 1 1 calc R . . . .
C99 C -0.1514(9) 0.5040(16) -0.1333(7) 0.047(2) Uani 1 1 d . U . . .
H99A H -0.124333 0.511817 -0.117602 0.057 Uiso 1 1 calc R . . . .
H99B H -0.148366 0.458140 -0.146189 0.057 Uiso 1 1 calc R . . . .
C100 C -0.4618(9) 0.1440(17) -0.0598(7) 0.051(2) Uani 1 1 d . U . . .
H10C H -0.469319 0.175410 -0.041494 0.061 Uiso 1 1 calc R . . . .
H10D H -0.438594 0.109748 -0.050115 0.061 Uiso 1 1 calc R . . . .
C101 C -0.2011(9) 0.5489(17) -0.1817(7) 0.048(2) Uani 1 1 d . U . . .
H10E H -0.207001 0.586607 -0.199636 0.057 Uiso 1 1 calc R . . . .
H10F H -0.196083 0.500741 -0.192285 0.057 Uiso 1 1 calc R . . . .
C102 C -0.3648(8) -0.1431(15) -0.0039(6) 0.039(2) Uani 1 1 d . U . . .
H10G H -0.348183 -0.161725 -0.021004 0.047 Uiso 1 1 calc R . . . .
H10H H -0.383324 -0.184362 0.001484 0.047 Uiso 1 1 calc R . . . .
C103 C -0.2399(9) 0.5420(16) -0.1642(7) 0.048(2) Uani 1 1 d . U . . .
H103 H -0.265832 0.530586 -0.181097 0.057 Uiso 1 1 calc R . . . .
C104 C -0.4744(8) 0.2548(14) 0.0270(7) 0.039(2) Uani 1 1 d . U . . .
H10I H -0.461411 0.231936 0.008796 0.046 Uiso 1 1 calc R . . . .
H10J H -0.488364 0.301948 0.018668 0.046 Uiso 1 1 calc R . . . .
C105 C -0.0171(9) 0.2253(16) 0.1695(7) 0.046(2) Uani 1 1 d . U . . .
H105 H -0.028215 0.183249 0.181854 0.055 Uiso 1 1 calc R . . . .
C106 C -0.3595(8) -0.0274(15) -0.0282(6) 0.038(2) Uani 1 1 d . U . . .
H10K H -0.342225 -0.049991 -0.044030 0.045 Uiso 1 1 calc R . . . .
H10L H -0.376215 0.014097 -0.039845 0.045 Uiso 1 1 calc R . . . .
C107 C -0.3010(8) -0.0589(14) 0.0178(6) 0.037(2) Uani 1 1 d . U . . .
H10M H -0.279985 -0.039585 0.036557 0.044 Uiso 1 1 calc R . . . .
H10N H -0.284805 -0.080026 0.000934 0.044 Uiso 1 1 calc R . . . .
C108 C -0.3534(9) 0.3521(15) 0.2505(7) 0.045(2) Uani 1 1 d . U . . .
H108 H -0.367572 0.322234 0.266460 0.054 Uiso 1 1 calc R . . . .
C109 C -0.1999(8) 0.6072(13) 0.0373(7) 0.037(2) Uani 1 1 d . U . . .
H10O H -0.221344 0.579426 0.021461 0.044 Uiso 1 1 calc R . . . .
H10P H -0.200768 0.588694 0.060162 0.044 Uiso 1 1 calc R . . . .
C110 C -0.3957(9) 0.1952(17) -0.2228(7) 0.048(2) Uani 1 1 d . U . . .
H110 H -0.393986 0.139729 -0.222149 0.058 Uiso 1 1 calc R . . . .
C111 C -0.4854(8) 0.1257(14) 0.0484(7) 0.039(2) Uani 1 1 d . U . . .
H11A H -0.470751 0.107988 0.029948 0.047 Uiso 1 1 calc R . . . .
H11B H -0.506172 0.087175 0.052894 0.047 Uiso 1 1 calc R . . . .
C112 C -0.4336(9) 0.1471(17) -0.1129(7) 0.051(2) Uani 1 1 d . U . . .
H11C H -0.408068 0.117073 -0.103896 0.061 Uiso 1 1 calc R . . . .
H11D H -0.425288 0.180396 -0.130274 0.061 Uiso 1 1 calc R . . . .
C113 C -0.2922(11) -0.1651(18) -0.1607(8) 0.061(3) Uani 1 1 d . U . . .
H113 H -0.262879 -0.185862 -0.161354 0.073 Uiso 1 1 calc R . . . .
C114 C -0.1131(9) 0.1769(17) 0.2325(7) 0.046(2) Uani 1 1 d . U . . .
H11E H -0.091334 0.141019 0.227049 0.056 Uiso 1 1 calc R . . . .
H11F H -0.104519 0.227230 0.226149 0.056 Uiso 1 1 calc R . . . .
C115 C -0.1766(8) 0.7322(14) 0.0595(7) 0.040(2) Uani 1 1 d . U . . .
H11G H -0.177413 0.710860 0.081929 0.048 Uiso 1 1 calc R . . . .
H11H H -0.183762 0.785659 0.060389 0.048 Uiso 1 1 calc R . . . .
C116 C -0.3490(9) 0.6880(15) 0.1461(7) 0.047(2) Uani 1 1 d . U . . .
H116 H -0.374282 0.698566 0.157536 0.056 Uiso 1 1 calc R . . . .
C117 C -0.0372(8) -0.0141(13) 0.0673(6) 0.033(2) Uani 1 1 d . U . . .
H11I H -0.006161 -0.026270 0.071490 0.040 Uiso 1 1 calc R . . . .
H11J H -0.044374 0.004656 0.044117 0.040 Uiso 1 1 calc R . . . .
C118 C -0.4127(9) 0.3497(16) -0.1936(7) 0.046(2) Uani 1 1 d . U . . .
H11K H -0.412747 0.403376 -0.198994 0.056 Uiso 1 1 calc R . . . .
H11L H -0.422707 0.343254 -0.171856 0.056 Uiso 1 1 calc R . . . .
C119 C -0.3995(9) 0.5815(13) -0.0464(6) 0.038(2) Uani 1 1 d . U . . .
H119 H -0.430526 0.585463 -0.043997 0.045 Uiso 1 1 calc R . . . .
C120 C -0.3009(9) 0.4810(15) 0.2360(7) 0.046(2) Uani 1 1 d . U . . .
H12C H -0.294300 0.506327 0.257867 0.055 Uiso 1 1 calc R . . . .
H12D H -0.287307 0.509822 0.219670 0.055 Uiso 1 1 calc R . . . .
C121 C -0.2849(9) 0.5762(14) 0.1311(7) 0.042(2) Uani 1 1 d . U . . .
H12E H -0.293915 0.533616 0.143875 0.051 Uiso 1 1 calc R . . . .
H12F H -0.259940 0.560704 0.120723 0.051 Uiso 1 1 calc R . . . .
C122 C -0.0072(9) 0.2961(15) 0.1917(7) 0.046(2) Uani 1 1 d . U . . .
H12G H -0.034489 0.316918 0.196776 0.056 Uiso 1 1 calc R . . . .
H12H H 0.010460 0.281555 0.213129 0.056 Uiso 1 1 calc R . . . .
C123 C 0.0431(9) 0.2624(16) 0.1389(7) 0.046(2) Uani 1 1 d . U . . .
H123 H 0.070378 0.245623 0.131523 0.055 Uiso 1 1 calc R . . . .
C124 C -0.0167(8) 0.3866(15) 0.1444(7) 0.044(2) Uani 1 1 d . U . . .
H12I H -0.001864 0.424049 0.132421 0.052 Uiso 1 1 calc R . . . .
H12J H -0.041244 0.411258 0.152452 0.052 Uiso 1 1 calc R . . . .
C125 C -0.4404(9) 0.2194(16) -0.2221(7) 0.049(2) Uani 1 1 d . U . . .
H12K H -0.450200 0.199747 -0.201756 0.059 Uiso 1 1 calc R . . . .
H12L H -0.459438 0.199355 -0.241787 0.059 Uiso 1 1 calc R . . . .
C126 C -0.2734(9) 0.6398(15) 0.1534(7) 0.047(2) Uani 1 1 d . U . . .
H126 H -0.248277 0.626125 0.170640 0.057 Uiso 1 1 calc R . . . .
C127 C -0.5026(9) 0.0969(17) -0.0752(8) 0.053(3) Uani 1 1 d . U . . .
H127 H -0.512022 0.063708 -0.057989 0.064 Uiso 1 1 calc R . . . .
C128 C -0.1706(9) 0.0800(15) 0.2223(6) 0.044(2) Uani 1 1 d . U . . .
H12M H -0.148159 0.043401 0.219160 0.053 Uiso 1 1 calc R . . . .
H12N H -0.197961 0.064788 0.208460 0.053 Uiso 1 1 calc R . . . .
C129 C -0.3770(9) 0.2252(16) -0.2542(7) 0.049(2) Uani 1 1 d . U . . .
H12O H -0.345966 0.213403 -0.251893 0.058 Uiso 1 1 calc R . . . .
H12P H -0.391825 0.201063 -0.274705 0.058 Uiso 1 1 calc R . . . .
C130 C 0.0509(9) 0.3301(16) 0.1610(7) 0.047(2) Uani 1 1 d . U . . .
H13A H 0.075061 0.319232 0.178991 0.056 Uiso 1 1 calc R . . . .
H13B H 0.059963 0.371366 0.147505 0.056 Uiso 1 1 calc R . . . .
C131 C -0.1600(9) 0.5715(16) -0.1573(7) 0.048(2) Uani 1 1 d . U . . .
H131 H -0.135332 0.578912 -0.169826 0.057 Uiso 1 1 calc R . . . .
C132 C -0.1671(9) 0.6403(16) -0.1376(7) 0.048(2) Uani 1 1 d . U . . .
H13C H -0.172096 0.683388 -0.152926 0.058 Uiso 1 1 calc R . . . .
H13D H -0.141086 0.650547 -0.121185 0.058 Uiso 1 1 calc R . . . .
C133 C -0.1032(8) 0.4170(16) 0.2280(7) 0.044(2) Uani 1 1 d . U . . .
H133 H -0.096927 0.363952 0.234284 0.053 Uiso 1 1 calc R . . . .
C134 C -0.3604(11) -0.1052(17) -0.1218(8) 0.060(2) Uani 1 1 d . U . . .
H13E H -0.345900 -0.105409 -0.098292 0.072 Uiso 1 1 calc R . . . .
H13F H -0.389905 -0.085892 -0.122258 0.072 Uiso 1 1 calc R . . . .
C135 C -0.2915(10) -0.0842(17) -0.1445(8) 0.057(2) Uani 1 1 d . U . . .
H13G H -0.275944 -0.086834 -0.121365 0.069 Uiso 1 1 calc R . . . .
H13H H -0.275268 -0.050473 -0.157223 0.069 Uiso 1 1 calc R . . . .
C136 C -0.1328(9) 0.4487(15) 0.2488(7) 0.045(2) Uani 1 1 d . U . . .
H13I H -0.120523 0.441996 0.272593 0.054 Uiso 1 1 calc R . . . .
H13J H -0.160332 0.421169 0.244582 0.054 Uiso 1 1 calc R . . . .
C137 C -0.1418(9) 0.5325(15) 0.2420(7) 0.044(2) Uani 1 1 d . U . . .
H137 H -0.160506 0.553033 0.257560 0.053 Uiso 1 1 calc R . . . .
C138 C -0.3721(8) 0.6274(14) -0.0201(6) 0.038(2) Uani 1 1 d . U . . .
H13K H -0.374700 0.608182 0.002365 0.045 Uiso 1 1 calc R . . . .
H13L H -0.381965 0.679689 -0.021517 0.045 Uiso 1 1 calc R . . . .
C139 C -0.3910(8) -0.0867(15) -0.0180(7) 0.039(2) Uani 1 1 d . U . . .
H139 H -0.411242 -0.104763 -0.037827 0.047 Uiso 1 1 calc R . . . .
C140 C -0.3296(8) -0.1225(15) 0.0311(6) 0.039(2) Uani 1 1 d . U . . .
H140 H -0.312177 -0.166490 0.040198 0.047 Uiso 1 1 calc R . . . .
C141 C -0.3383(9) 0.7528(15) 0.1292(7) 0.048(2) Uani 1 1 d . U . . .
H14C H -0.332355 0.794629 0.145082 0.058 Uiso 1 1 calc R . . . .
H14D H -0.362419 0.767023 0.111643 0.058 Uiso 1 1 calc R . . . .
C142 C -0.1152(10) 0.1743(16) 0.2704(7) 0.048(2) Uani 1 1 d . U . . .
H142 H -0.086281 0.184369 0.283650 0.058 Uiso 1 1 calc R . . . .
C143 C -0.1619(11) 0.1352(18) -0.2335(8) 0.061(3) Uani 1 1 d . U . . .
H143 H -0.142276 0.094215 -0.238129 0.073 Uiso 1 1 calc R . . . .
C144 C -0.2072(9) 0.6303(16) -0.1186(7) 0.048(2) Uani 1 1 d . U . . .
H144 H -0.212147 0.676831 -0.106266 0.057 Uiso 1 1 calc R . . . .
C145 C -0.2006(10) 0.1295(18) -0.2557(8) 0.061(3) Uani 1 1 d . U . . .
H14E H -0.214194 0.081019 -0.252464 0.074 Uiso 1 1 calc R . . . .
H14F H -0.194489 0.131273 -0.278925 0.074 Uiso 1 1 calc R . . . .
C146 C -0.4953(8) 0.2491(14) 0.0951(7) 0.040(2) Uani 1 1 d . U . . .
H146 H -0.508447 0.271273 0.113694 0.048 Uiso 1 1 calc R . . . .
C147 C -0.2307(9) 0.4744(15) -0.1390(7) 0.045(2) Uani 1 1 d . U . . .
H14G H -0.256098 0.464789 -0.128028 0.054 Uiso 1 1 calc R . . . .
H14H H -0.224481 0.428892 -0.151122 0.054 Uiso 1 1 calc R . . . .
C148 C -0.2422(10) 0.1900(18) -0.2139(8) 0.056(2) Uani 1 1 d . U . . .
H14I H -0.260462 0.232739 -0.209873 0.067 Uiso 1 1 calc R . . . .
H14J H -0.258439 0.143977 -0.211138 0.067 Uiso 1 1 calc R . . . .
C149 C -0.2893(8) 0.3694(15) 0.2013(7) 0.042(2) Uani 1 1 d . U . . .
H14K H -0.276106 0.401680 0.185963 0.051 Uiso 1 1 calc R . . . .
H14L H -0.275743 0.319767 0.201738 0.051 Uiso 1 1 calc R . . . .
C150 C -0.4429(10) 0.3051(16) -0.2222(7) 0.049(2) Uani 1 1 d . U . . .
H150 H -0.473408 0.320334 -0.222052 0.059 Uiso 1 1 calc R . . . .
C151 C -0.1702(10) 0.1289(18) -0.1958(8) 0.059(2) Uani 1 1 d . U . . .
H15C H -0.182696 0.079602 -0.192224 0.071 Uiso 1 1 calc R . . . .
H15D H -0.142537 0.133158 -0.180539 0.071 Uiso 1 1 calc R . . . .
C152 C -0.1643(9) 0.5418(15) 0.2037(6) 0.043(2) Uani 1 1 d . U . . .
H15E H -0.192733 0.517037 0.200372 0.051 Uiso 1 1 calc R . . . .
H15F H -0.168788 0.595165 0.198370 0.051 Uiso 1 1 calc R . . . .
C153 C -0.1316(9) 0.1036(16) 0.2802(7) 0.048(2) Uani 1 1 d . U . . .
H15G H -0.133317 0.104885 0.304313 0.058 Uiso 1 1 calc R . . . .
H15H H -0.111136 0.063822 0.276446 0.058 Uiso 1 1 calc R . . . .
C154 C -0.1761(9) 0.0847(17) 0.2607(7) 0.049(2) Uani 1 1 d . U . . .
H154 H -0.185569 0.035304 0.268148 0.059 Uiso 1 1 calc R . . . .
C155 C -0.2095(9) 0.6947(14) 0.0349(7) 0.041(2) Uani 1 1 d . U . . .
H155 H -0.238747 0.704905 0.040461 0.049 Uiso 1 1 calc R . . . .
C156 C -0.4282(9) 0.3345(17) -0.2557(7) 0.050(2) Uani 1 1 d . U . . .
H15I H -0.447842 0.315666 -0.275396 0.060 Uiso 1 1 calc R . . . .
H15J H -0.428718 0.389461 -0.256283 0.060 Uiso 1 1 calc R . . . .
C157 C -0.3619(11) -0.0494(18) -0.1799(8) 0.061(3) Uani 1 1 d . U . . .
H15K H -0.348772 -0.014762 -0.194367 0.073 Uiso 1 1 calc R . . . .
H15L H -0.391517 -0.032639 -0.178771 0.073 Uiso 1 1 calc R . . . .
C158 C -0.2097(9) 0.1452(16) 0.2664(7) 0.048(2) Uani 1 1 d . U . . .
H15M H -0.237936 0.133609 0.252982 0.057 Uiso 1 1 calc R . . . .
H15N H -0.213178 0.146381 0.290281 0.057 Uiso 1 1 calc R . . . .
C159 C -0.3190(10) -0.2106(18) -0.1365(8) 0.062(3) Uani 1 1 d . U . . .
H15O H -0.320075 -0.263385 -0.143380 0.074 Uiso 1 1 calc R . . . .
H15P H -0.302920 -0.208171 -0.113459 0.074 Uiso 1 1 calc R . . . .
C160 C -0.5227(10) 0.1929(17) -0.1213(8) 0.055(3) Uani 1 1 d . U . . .
H160 H -0.547301 0.223057 -0.132757 0.066 Uiso 1 1 calc R . . . .
C161 C -0.3621(11) -0.1389(18) -0.1954(8) 0.062(3) Uani 1 1 d . U . . .
H161 H -0.377450 -0.140068 -0.218910 0.075 Uiso 1 1 calc R . . . .
C162 C -0.3109(10) 0.6690(15) 0.0822(7) 0.047(2) Uani 1 1 d . U . . .
H16C H -0.336902 0.688914 0.068066 0.056 Uiso 1 1 calc R . . . .
H16D H -0.289933 0.654078 0.067592 0.056 Uiso 1 1 calc R . . . .
C163 C -0.2821(9) 0.4054(15) 0.2389(7) 0.046(2) Uani 1 1 d . U . . .
H163 H -0.250733 0.407986 0.248010 0.056 Uiso 1 1 calc R . . . .
C164 C -0.2627(9) 0.7107(15) 0.1350(7) 0.048(2) Uani 1 1 d . U . . .
H16E H -0.258756 0.751883 0.151365 0.058 Uiso 1 1 calc R . . . .
H16F H -0.234755 0.702788 0.127247 0.058 Uiso 1 1 calc R . . . .
C165 C -0.2062(9) 0.2721(18) -0.2493(8) 0.062(3) Uani 1 1 d D U . . .
H16G H -0.201397 0.283110 -0.272380 0.075 Uiso 1 1 calc R . . . .
H16H H -0.225193 0.311637 -0.242934 0.075 Uiso 1 1 calc R . . . .
C166 C -0.4867(10) 0.0480(17) -0.1052(8) 0.055(3) Uani 1 1 d . U . . .
H16I H -0.464339 0.012315 -0.095357 0.067 Uiso 1 1 calc R . . . .
H16J H -0.511301 0.019024 -0.116854 0.067 Uiso 1 1 calc R . . . .
C167 C -0.2327(11) 0.1939(17) -0.2505(8) 0.062(3) Uani 1 1 d . U . . .
H167 H -0.259340 0.193754 -0.267528 0.074 Uiso 1 1 calc R . . . .
C168 C -0.5073(8) 0.1471(16) -0.1439(7) 0.056(3) Uani 1 1 d D U . . .
H16K H -0.497544 0.178503 -0.161334 0.067 Uiso 1 1 calc R . . . .
H16L H -0.531349 0.116146 -0.154997 0.067 Uiso 1 1 calc R . . . .
C169 C -0.5366(10) 0.1496(17) -0.0882(8) 0.054(3) Uani 1 1 d . U . . .
H16M H -0.540462 0.186343 -0.070741 0.065 Uiso 1 1 calc R . . . .
H16N H -0.564017 0.122825 -0.094727 0.065 Uiso 1 1 calc R . . . .
C170 C -0.0530(8) 0.2566(15) 0.1395(7) 0.042(2) Uani 1 1 d . U . . .
H17A H -0.063452 0.215215 0.124278 0.050 Uiso 1 1 calc R . . . .
H17B H -0.077727 0.276384 0.149048 0.050 Uiso 1 1 calc R . . . .
C171 C -0.1412(10) 0.2063(14) -0.2373(8) 0.062(3) Uani 1 1 d D U . . .
H17C H -0.138868 0.212018 -0.261218 0.075 Uiso 1 1 calc R . . . .
H17D H -0.111627 0.203195 -0.224920 0.075 Uiso 1 1 calc R . . . .
C172 C -0.3855(11) -0.1803(19) -0.1744(8) 0.062(3) Uani 1 1 d . U . . .
H17E H -0.389860 -0.231268 -0.183491 0.075 Uiso 1 1 calc R . . . .
H17F H -0.414141 -0.157293 -0.175149 0.075 Uiso 1 1 calc R . . . .
C173 C -0.4696(8) 0.0944(16) -0.1293(8) 0.056(3) Uani 1 1 d D U . . .
H173 H -0.459779 0.063684 -0.147292 0.067 Uiso 1 1 calc R . . . .
C174 C -0.3188(10) -0.1571(19) -0.1945(8) 0.062(3) Uani 1 1 d . U . . .
H17G H -0.305571 -0.118368 -0.206926 0.075 Uiso 1 1 calc R . . . .
H17H H -0.317410 -0.204522 -0.206697 0.075 Uiso 1 1 calc R . . . .
C175 C -0.1797(10) 0.2681(14) -0.1922(6) 0.059(2) Uani 1 1 d D U . . .
H17I H -0.155726 0.275046 -0.173511 0.070 Uiso 1 1 calc R . . . .
H17J H -0.201066 0.307663 -0.190341 0.070 Uiso 1 1 calc R . . . .
C176 C -0.3625(11) -0.1855(18) -0.1358(8) 0.062(3) Uani 1 1 d . U . . .
H176 H -0.378234 -0.219644 -0.122451 0.074 Uiso 1 1 calc R . . . .
C177 C -0.4840(9) 0.2482(17) -0.1034(8) 0.054(2) Uani 1 1 d . U . . .
H17K H -0.473451 0.280222 -0.120251 0.065 Uiso 1 1 calc R . . . .
H17L H -0.494447 0.280302 -0.086544 0.065 Uiso 1 1 calc R . . . .
C178 C -0.1619(8) 0.2791(15) -0.2259(6) 0.062(3) Uani 1 1 d D U . . .
H178 H -0.145554 0.326098 -0.228010 0.075 Uiso 1 1 calc R . . . .
C179 C 0.0079(8) 0.2864(16) 0.1070(7) 0.045(2) Uani 1 1 d . U . . .
H17M H 0.020515 0.324198 0.093668 0.055 Uiso 1 1 calc R . . . .
H17N H 0.000012 0.242556 0.092610 0.055 Uiso 1 1 calc R . . . .
C180 C -0.2897(9) 0.7315(16) 0.1101(7) 0.049(2) Uani 1 1 d . U . . .
H180 H -0.279408 0.776334 0.099070 0.059 Uiso 1 1 calc R . . . .

loop_
_atom_site_aniso_label
_atom_site_aniso_U_11
_atom_site_aniso_U_22
_atom_site_aniso_U_33
_atom_site_aniso_U_23
_atom_site_aniso_U_13
_atom_site_aniso_U_12
Au1 0.0213(5) 0.0087(5) 0.0223(5) -0.0024(4) -0.0027(4) 0.0023(3)
Ag1 0.0136(6) 0.0067(6) 0.0114(7) 0.0007(5) -0.0038(5) 0.0045(5)
Ag2 0.0550(12) 0.0293(11) 0.0426(12) 0.0113(9) 0.0019(10) -0.0015(9)
Ag3 0.0664(13) 0.0444(12) 0.0289(11) 0.0016(9) -0.0006(10) 0.0247(10)
Ag4 0.0398(11) 0.0364(11) 0.0497(12) 0.0039(9) 0.0004(9) 0.0048(9)
Ag5 0.0580(12) 0.0622(14) 0.0254(10) -0.0075(10) 0.0053(9) -0.0240(10)
Ag6 0.0673(14) 0.0591(14) 0.0504(13) -0.0182(11) -0.0197(11) 0.0123(11)
Ag7 0.0104(6) 0.0086(7) 0.0134(7) -0.0022(5) -0.0002(5) 0.0013(5)
Ag8 0.0117(6) 0.0043(6) 0.0143(7) -0.0038(5) -0.0016(5) -0.0001(5)
Ag9 0.0141(7) 0.0059(6) 0.0161(7) -0.0003(5) -0.0007(5) 0.0063(5)
Ag10 0.0193(8) 0.0070(8) 0.0201(9) 0.0006(7) 0.0025(7) 0.0012(6)
Ag11 0.0194(7) 0.0068(7) 0.0185(7) -0.0001(6) -0.0018(6) -0.0038(5)
Ag12 0.0135(7) 0.0134(7) 0.0201(7) -0.0020(6) 0.0017(6) 0.0046(5)
Ag13 0.0140(7) 0.0148(7) 0.0188(7) -0.0027(6) -0.0056(6) -0.0001(5)
Ag14 0.0275(9) 0.0131(8) 0.0131(8) 0.0006(7) -0.0038(7) 0.0040(7)
Ag15 0.0220(7) 0.0101(7) 0.0196(7) -0.0048(6) 0.0006(6) 0.0085(5)
Ag16 0.0451(11) 0.0343(10) 0.0239(10) 0.0017(8) 0.0011(8) 0.0060(8)
Ag17 0.0233(7) 0.0119(7) 0.0185(7) -0.0058(6) -0.0039(6) -0.0001(6)
Ag18 0.0281(9) 0.0158(9) 0.0224(9) -0.0056(7) 0.0058(7) 0.0075(7)
Ag19 0.0503(11) 0.0289(10) 0.0315(10) 0.0039(8) 0.0087(9) 0.0072(9)
Ag20 0.0320(9) 0.0166(9) 0.0250(9) 0.0020(7) 0.0013(7) 0.0050(7)
Ag21 0.0364(10) 0.0454(12) 0.0308(10) 0.0001(9) -0.0025(8) -0.0100(9)
Ag22 0.0313(10) 0.0225(9) 0.0347(10) -0.0033(8) -0.0051(8) -0.0053(7)
Ag23 0.0375(10) 0.0330(10) 0.0273(10) -0.0009(8) -0.0003(8) -0.0082(8)
Ag24 0.0305(10) 0.0196(9) 0.0381(10) -0.0088(8) 0.0062(8) 0.0084(7)
Ag25 0.0503(12) 0.0478(12) 0.0323(11) -0.0136(9) 0.0049(9) 0.0011(10)
Ag26 0.0272(9) 0.0326(10) 0.0309(10) -0.0051(8) 0.0063(8) 0.0047(8)
S01 0.024(2) 0.015(2) 0.032(2) 0.0051(19) 0.0016(19) 0.0014(18)
S1 0.023(2) 0.014(2) 0.028(2) -0.003(2) 0.004(2) 0.004(2)
S2 0.036(3) 0.029(3) 0.025(3) 0.001(2) -0.003(2) 0.010(2)
S3 0.035(3) 0.021(3) 0.025(3) -0.005(2) 0.003(2) -0.002(2)
S4 0.039(2) 0.015(2) 0.024(2) 0.002(2) -0.010(2) 0.002(2)
S5 0.029(2) 0.026(2) 0.024(2) -0.010(2) 0.013(2) -0.009(2)
S6 0.028(3) 0.033(3) 0.033(3) -0.003(2) -0.002(2) -0.003(2)
S7 0.026(2) 0.019(2) 0.034(3) -0.005(2) -0.002(2) 0.009(2)
S8 0.025(2) 0.031(2) 0.029(2) 0.000(2) 0.002(2) 0.010(2)
S9 0.040(3) 0.018(3) 0.030(3) -0.009(2) -0.009(2) -0.001(2)
S10 0.039(3) 0.024(3) 0.032(3) 0.001(2) -0.001(2) -0.008(2)
S11 0.037(3) 0.025(3) 0.035(3) -0.011(2) 0.007(2) 0.001(2)
S12 0.042(3) 0.032(3) 0.040(3) 0.007(3) 0.001(2) 0.001(2)
S13 0.046(3) 0.022(3) 0.033(3) -0.003(2) 0.003(2) 0.010(2)
S14 0.052(2) 0.034(3) 0.036(3) -0.012(2) 0.024(2) -0.002(2)
S15 0.043(3) 0.042(3) 0.033(3) 0.002(2) -0.002(2) -0.012(2)
S16 0.055(3) 0.041(3) 0.036(3) -0.001(3) 0.007(2) 0.000(3)
S17 0.051(3) 0.041(3) 0.050(3) -0.006(3) -0.002(3) -0.001(3)
S18 0.050(3) 0.036(3) 0.044(3) 0.002(3) 0.003(3) 0.000(2)
C1 0.039(4) 0.033(4) 0.033(4) -0.001(4) 0.010(4) 0.013(4)
C2 0.038(4) 0.032(4) 0.032(4) -0.002(4) 0.011(3) 0.008(4)
C3 0.029(4) 0.023(4) 0.033(4) -0.004(3) 0.000(3) 0.005(3)
C4 0.039(4) 0.031(4) 0.034(4) -0.003(4) 0.010(4) 0.014(4)
C5 0.032(4) 0.040(4) 0.035(4) -0.007(3) -0.001(3) 0.010(3)
C6 0.047(4) 0.044(4) 0.038(4) 0.003(4) -0.001(4) 0.003(4)
C7 0.044(4) 0.033(4) 0.038(4) 0.003(4) 0.003(4) 0.000(4)
C8 0.049(4) 0.022(4) 0.036(4) 0.002(4) -0.004(4) 0.005(4)
C9 0.030(4) 0.025(4) 0.038(4) -0.006(4) 0.001(4) 0.006(4)
C10 0.049(4) 0.032(4) 0.042(4) -0.008(4) 0.002(4) 0.005(4)
C11 0.039(4) 0.032(4) 0.033(4) -0.001(4) 0.011(4) 0.013(4)
C12 0.039(4) 0.032(4) 0.034(4) -0.002(4) 0.011(4) 0.011(4)
C13 0.063(4) 0.048(4) 0.053(4) 0.000(4) 0.002(4) 0.002(4)
C14 0.028(3) 0.036(4) 0.033(4) -0.006(3) 0.001(3) 0.011(3)
C15 0.042(4) 0.033(4) 0.038(4) 0.003(4) 0.003(4) -0.002(4)
C16 0.031(4) 0.025(4) 0.036(4) -0.005(4) 0.001(4) 0.005(4)
C17 0.065(4) 0.052(4) 0.049(4) -0.006(4) 0.000(4) -0.008(4)
C18 0.035(4) 0.030(4) 0.044(4) -0.002(4) 0.001(4) 0.004(4)
C19 0.049(4) 0.040(4) 0.030(4) 0.001(4) -0.003(4) 0.004(4)
C20 0.049(4) 0.045(4) 0.040(4) 0.003(4) -0.002(4) 0.001(4)
C21 0.052(4) 0.044(4) 0.031(4) 0.001(4) -0.002(4) 0.005(4)
C22 0.051(4) 0.028(4) 0.044(4) -0.007(4) 0.005(4) 0.006(4)
C23 0.044(4) 0.020(4) 0.032(4) 0.001(4) -0.004(4) 0.004(4)
C24 0.039(4) 0.028(4) 0.034(4) 0.002(3) 0.003(3) -0.001(4)
C25 0.033(4) 0.027(4) 0.039(4) -0.004(4) -0.001(4) 0.006(4)
C26 0.038(4) 0.032(4) 0.033(4) -0.002(4) 0.013(4) 0.010(4)
C27 0.049(4) 0.023(4) 0.035(4) 0.003(4) -0.002(4) 0.006(4)
C28 0.032(4) 0.040(4) 0.036(4) -0.007(4) 0.000(4) 0.009(4)
C29 0.030(3) 0.036(3) 0.034(3) -0.006(3) -0.002(3) 0.009(3)
C30 0.035(4) 0.039(4) 0.041(4) -0.007(4) -0.005(3) 0.002(3)
C31 0.038(4) 0.032(4) 0.033(4) 0.000(4) 0.010(4) 0.014(4)
C32 0.030(4) 0.039(4) 0.036(4) -0.006(4) -0.001(4) 0.009(4)
C33 0.031(4) 0.040(4) 0.035(4) -0.006(4) -0.002(4) 0.010(4)
C34 0.049(4) 0.023(4) 0.036(4) 0.003(4) -0.002(4) 0.004(4)
C35 0.033(4) 0.026(4) 0.039(4) -0.005(4) 0.000(4) 0.009(4)
C36 0.032(4) 0.041(4) 0.037(4) -0.008(4) -0.002(4) 0.011(4)
C37 0.048(4) 0.023(4) 0.033(4) 0.002(3) -0.002(3) 0.005(3)
C38 0.044(4) 0.024(4) 0.042(4) 0.001(4) -0.001(4) -0.010(4)
C39 0.030(4) 0.040(4) 0.036(4) -0.007(4) 0.000(4) 0.011(4)
C40 0.033(4) 0.029(4) 0.043(4) -0.001(4) 0.000(4) 0.003(4)
C41 0.036(3) 0.037(3) 0.030(3) -0.007(3) 0.008(3) -0.013(3)
C42 0.047(4) 0.030(4) 0.041(4) -0.007(4) 0.004(4) 0.004(4)
C43 0.038(4) 0.028(4) 0.032(4) 0.003(3) 0.003(4) -0.001(4)
C44 0.036(4) 0.036(4) 0.031(4) -0.007(3) 0.008(3) -0.011(3)
C45 0.040(4) 0.032(4) 0.034(4) -0.002(4) 0.011(4) 0.011(4)
C46 0.047(4) 0.026(4) 0.046(4) 0.002(4) -0.001(4) -0.010(4)
C47 0.031(4) 0.024(4) 0.035(4) -0.004(4) 0.001(4) 0.007(4)
C48 0.041(4) 0.031(4) 0.036(4) 0.002(4) 0.002(4) -0.001(4)
C49 0.043(4) 0.033(4) 0.037(4) -0.007(4) -0.007(4) 0.003(4)
C50 0.052(4) 0.049(5) 0.040(4) 0.002(4) -0.001(4) 0.002(4)
C51 0.043(4) 0.034(4) 0.037(4) 0.002(4) 0.003(4) -0.002(4)
C52 0.040(4) 0.040(4) 0.034(4) -0.007(4) 0.009(4) -0.014(4)
C53 0.043(4) 0.034(4) 0.039(4) 0.003(4) 0.004(4) -0.003(4)
C54 0.045(4) 0.025(4) 0.044(4) 0.001(4) 0.000(4) -0.011(4)
C55 0.031(4) 0.026(4) 0.039(4) -0.007(4) 0.001(4) 0.005(4)
C56 0.029(4) 0.023(4) 0.034(4) -0.005(4) 0.000(4) 0.006(4)
C57 0.047(4) 0.024(4) 0.044(4) 0.001(4) -0.001(4) -0.009(4)
C58 0.030(4) 0.042(4) 0.037(4) -0.007(4) -0.001(4) 0.010(4)
C59 0.044(4) 0.033(4) 0.038(4) 0.005(4) 0.004(4) 0.001(4)
C60 0.038(4) 0.033(4) 0.033(4) -0.002(4) 0.010(4) 0.013(4)
C61 0.043(4) 0.034(4) 0.038(4) 0.003(4) 0.003(4) -0.001(4)
C62 0.050(4) 0.024(4) 0.036(4) 0.003(4) -0.004(4) 0.005(4)
C63 0.054(4) 0.031(4) 0.047(4) -0.006(4) 0.005(4) 0.006(4)
C64 0.050(4) 0.047(4) 0.040(4) 0.003(4) -0.001(4) 0.001(4)
C65 0.043(4) 0.024(4) 0.039(4) 0.000(3) -0.001(4) -0.009(3)
C66 0.045(4) 0.036(4) 0.039(4) -0.007(4) -0.006(4) 0.003(4)
C67 0.034(4) 0.030(4) 0.040(4) -0.002(4) -0.001(3) 0.007(3)
C68 0.044(3) 0.021(3) 0.030(3) 0.002(3) -0.003(3) 0.004(3)
C69 0.052(4) 0.034(4) 0.042(4) -0.008(4) 0.003(4) 0.004(4)
C70 0.051(4) 0.050(4) 0.042(4) -0.001(3) 0.002(3) -0.009(3)
C71 0.057(5) 0.033(4) 0.049(5) -0.005(4) 0.005(4) 0.004(4)
C72 0.050(4) 0.040(4) 0.040(4) -0.009(4) -0.007(4) 0.005(4)
C73 0.048(4) 0.041(4) 0.041(4) -0.008(4) -0.007(4) 0.005(4)
C74 0.044(4) 0.034(4) 0.037(4) -0.007(4) -0.007(4) 0.003(4)
C75 0.036(4) 0.033(4) 0.048(4) -0.001(4) 0.000(4) 0.003(4)
C76 0.049(4) 0.024(4) 0.034(4) 0.003(4) -0.003(4) 0.005(4)
C77 0.036(4) 0.033(4) 0.046(4) -0.001(4) -0.002(4) 0.003(4)
C78 0.030(4) 0.040(4) 0.035(4) -0.007(4) 0.000(4) 0.011(4)
C79 0.040(4) 0.039(4) 0.035(4) -0.006(4) 0.008(4) -0.014(4)
C80 0.047(4) 0.024(4) 0.043(4) 0.000(4) 0.000(4) -0.010(4)
C81 0.036(4) 0.035(4) 0.046(4) -0.001(4) 0.000(4) 0.001(4)
C82 0.055(4) 0.042(4) 0.041(4) 0.000(4) 0.007(4) -0.003(4)
C83 0.056(4) 0.042(4) 0.044(4) 0.003(4) 0.008(4) -0.003(4)
C84 0.041(4) 0.045(4) 0.047(4) -0.010(4) -0.006(4) 0.003(4)
C85 0.047(4) 0.029(4) 0.042(4) -0.001(4) 0.000(4) -0.008(4)
C86 0.033(4) 0.028(4) 0.039(4) -0.006(4) -0.001(4) 0.007(4)
C87 0.041(4) 0.044(4) 0.047(4) -0.010(4) -0.006(4) 0.005(4)
C88 0.041(4) 0.032(4) 0.037(4) 0.003(4) 0.003(4) -0.001(4)
C89 0.056(5) 0.049(5) 0.034(4) 0.000(4) -0.003(4) 0.003(4)
C90 0.048(4) 0.040(4) 0.040(4) -0.008(4) -0.007(4) 0.004(4)
C91 0.055(5) 0.036(5) 0.044(5) -0.007(4) 0.003(4) 0.005(4)
C92 0.054(5) 0.036(5) 0.043(5) -0.007(4) 0.001(4) 0.003(4)
C93 0.036(4) 0.033(4) 0.044(4) 0.000(4) -0.001(4) 0.003(4)
C94 0.039(4) 0.032(4) 0.034(4) -0.002(4) 0.011(4) 0.013(4)
C95 0.040(4) 0.040(4) 0.036(4) -0.006(4) 0.008(4) -0.015(4)
C96 0.055(4) 0.042(4) 0.040(4) 0.000(4) 0.006(4) -0.002(4)
C97 0.054(5) 0.037(4) 0.044(5) -0.008(4) 0.002(4) 0.004(4)
C98 0.055(5) 0.050(5) 0.034(4) 0.000(4) -0.002(4) 0.005(4)
C99 0.056(4) 0.044(4) 0.042(4) 0.001(4) 0.007(4) -0.004(4)
C100 0.052(4) 0.053(4) 0.045(4) -0.001(4) 0.001(4) -0.014(4)
C101 0.056(4) 0.044(4) 0.043(4) 0.001(4) 0.008(4) -0.004(4)
C102 0.041(4) 0.041(4) 0.037(4) -0.008(4) 0.009(4) -0.014(4)
C103 0.057(4) 0.044(4) 0.042(4) 0.002(4) 0.006(4) -0.004(4)
C104 0.038(4) 0.032(4) 0.043(4) -0.001(4) -0.001(4) 0.004(4)
C105 0.042(4) 0.046(4) 0.047(4) -0.008(4) -0.006(4) 0.002(4)
C106 0.040(4) 0.041(4) 0.033(4) -0.007(3) 0.008(3) -0.015(3)
C107 0.039(4) 0.038(4) 0.035(4) -0.007(4) 0.008(4) -0.012(4)
C108 0.054(5) 0.035(4) 0.044(5) -0.006(4) 0.002(4) 0.004(4)
C109 0.043(4) 0.023(4) 0.042(4) 0.001(4) -0.001(4) -0.010(4)
C110 0.052(4) 0.048(5) 0.041(4) 0.002(4) -0.004(4) 0.002(4)
C111 0.036(4) 0.033(4) 0.045(4) -0.002(4) 0.000(4) 0.001(4)
C112 0.052(4) 0.053(4) 0.047(4) -0.002(4) 0.003(4) -0.012(4)
C113 0.071(5) 0.055(5) 0.054(5) -0.007(5) 0.001(5) -0.008(5)
C114 0.054(4) 0.048(4) 0.034(4) 0.000(4) -0.003(4) 0.005(4)
C115 0.049(4) 0.026(4) 0.044(4) 0.001(4) 0.002(4) -0.008(4)
C116 0.056(5) 0.033(4) 0.049(5) -0.008(4) 0.006(4) 0.006(4)
C117 0.032(4) 0.027(4) 0.039(4) -0.005(4) 0.001(4) 0.007(4)
C118 0.050(4) 0.047(4) 0.039(4) 0.003(4) -0.002(4) 0.003(4)
C119 0.049(4) 0.025(4) 0.037(4) 0.003(4) -0.003(4) 0.004(4)
C120 0.056(5) 0.036(4) 0.044(5) -0.008(4) 0.000(4) 0.001(4)
C121 0.051(4) 0.029(4) 0.046(4) -0.006(4) 0.004(4) 0.006(4)
C122 0.043(4) 0.045(4) 0.047(4) -0.008(4) -0.006(4) 0.005(4)
C123 0.040(4) 0.046(4) 0.049(4) -0.010(4) -0.005(4) 0.005(4)
C124 0.040(4) 0.042(4) 0.045(4) -0.008(4) -0.006(4) 0.002(4)
C125 0.052(4) 0.051(5) 0.042(4) 0.002(4) -0.002(4) 0.001(4)
C126 0.056(5) 0.034(4) 0.050(5) -0.007(4) 0.004(4) 0.005(4)
C127 0.055(5) 0.055(5) 0.049(5) -0.001(4) 0.004(4) -0.015(4)
C128 0.053(4) 0.044(4) 0.033(4) 0.001(4) -0.001(4) 0.004(4)
C129 0.052(5) 0.049(5) 0.041(4) 0.000(4) -0.002(4) 0.003(4)
C130 0.042(4) 0.047(4) 0.048(4) -0.009(4) -0.005(4) 0.003(4)
C131 0.056(4) 0.044(4) 0.043(4) 0.002(4) 0.008(4) -0.004(4)
C132 0.058(4) 0.044(4) 0.043(4) 0.003(4) 0.007(4) -0.005(4)
C133 0.048(4) 0.039(4) 0.040(4) -0.005(4) -0.006(4) 0.007(4)
C134 0.069(5) 0.054(5) 0.053(5) -0.007(4) 0.001(4) -0.008(4)
C135 0.066(4) 0.052(4) 0.051(4) -0.006(4) 0.001(4) -0.007(4)
C136 0.049(4) 0.041(4) 0.040(4) -0.007(4) -0.006(4) 0.004(4)
C137 0.048(4) 0.040(4) 0.039(4) -0.008(4) -0.005(4) 0.006(4)
C138 0.050(4) 0.024(4) 0.036(4) 0.002(4) -0.002(4) 0.005(4)
C139 0.042(4) 0.041(4) 0.035(4) -0.007(4) 0.007(4) -0.014(4)
C140 0.042(4) 0.039(4) 0.037(4) -0.006(4) 0.009(4) -0.013(4)
C141 0.058(5) 0.034(4) 0.051(5) -0.007(4) 0.003(4) 0.006(4)
C142 0.056(5) 0.050(5) 0.034(4) -0.001(4) -0.004(4) 0.004(4)
C143 0.069(5) 0.054(5) 0.058(5) -0.001(4) 0.005(4) 0.001(4)
C144 0.056(4) 0.043(4) 0.043(4) 0.001(4) 0.006(4) -0.003(4)
C145 0.069(5) 0.054(5) 0.059(5) 0.000(4) 0.003(4) 0.001(4)
C146 0.036(4) 0.034(4) 0.047(4) -0.001(4) 0.001(4) 0.004(4)
C147 0.053(4) 0.040(4) 0.041(4) 0.002(3) 0.006(3) -0.002(3)
C148 0.063(4) 0.049(4) 0.054(4) 0.001(4) 0.003(4) 0.002(4)
C149 0.050(4) 0.033(4) 0.042(4) -0.008(4) 0.002(4) 0.003(4)
C150 0.052(5) 0.051(5) 0.041(4) 0.001(4) -0.002(4) 0.004(4)
C151 0.067(4) 0.052(4) 0.056(4) 0.000(4) 0.005(4) 0.001(4)
C152 0.047(4) 0.038(4) 0.039(4) -0.006(4) -0.006(4) 0.005(4)
C153 0.057(5) 0.051(5) 0.034(4) 0.000(4) -0.003(4) 0.005(4)
C154 0.058(5) 0.050(5) 0.035(4) 0.002(4) -0.003(4) 0.003(4)
C155 0.047(4) 0.027(4) 0.046(4) 0.001(4) 0.000(4) -0.009(4)
C156 0.053(4) 0.050(5) 0.043(4) 0.002(4) -0.003(4) 0.002(4)
C157 0.070(5) 0.055(5) 0.055(5) -0.007(4) -0.001(4) -0.008(4)
C158 0.056(5) 0.051(5) 0.033(4) -0.001(4) -0.002(4) 0.003(4)
C159 0.072(5) 0.055(5) 0.055(5) -0.006(5) 0.001(5) -0.008(5)
C160 0.056(5) 0.056(5) 0.052(5) -0.001(4) 0.001(4) -0.013(4)
C161 0.071(5) 0.057(5) 0.055(5) -0.008(5) -0.001(5) -0.008(5)
C162 0.058(4) 0.033(4) 0.048(4) -0.005(4) 0.006(4) 0.005(4)
C163 0.054(5) 0.038(4) 0.045(5) -0.008(4) 0.001(4) 0.003(4)
C164 0.057(5) 0.035(4) 0.051(5) -0.008(4) 0.006(4) 0.003(4)
C165 0.071(5) 0.055(5) 0.059(5) 0.000(4) 0.005(4) 0.002(4)
C166 0.056(5) 0.056(5) 0.052(5) -0.003(4) 0.004(4) -0.015(4)
C167 0.070(5) 0.055(5) 0.058(5) 0.001(4) 0.004(4) 0.002(4)
C168 0.058(5) 0.058(5) 0.051(5) -0.002(4) 0.003(4) -0.016(4)
C169 0.055(5) 0.056(5) 0.051(5) -0.002(4) 0.004(4) -0.013(4)
C170 0.038(4) 0.041(4) 0.043(4) -0.006(4) -0.006(3) 0.003(3)
C171 0.070(5) 0.056(5) 0.060(5) -0.001(4) 0.005(4) 0.001(4)
C172 0.072(5) 0.056(5) 0.057(5) -0.007(5) 0.001(5) -0.008(5)
C173 0.058(5) 0.058(5) 0.051(5) -0.004(4) 0.004(4) -0.014(4)
C174 0.072(5) 0.057(5) 0.055(5) -0.007(5) 0.000(5) -0.008(5)
C175 0.066(4) 0.051(4) 0.056(4) -0.001(4) 0.003(4) 0.002(4)
C176 0.071(5) 0.056(5) 0.056(5) -0.007(5) 0.001(5) -0.009(5)
C177 0.055(4) 0.055(4) 0.051(4) -0.001(4) 0.003(4) -0.012(4)
C178 0.071(5) 0.055(5) 0.060(5) 0.000(4) 0.005(4) 0.000(4)
C179 0.041(4) 0.045(4) 0.047(4) -0.008(4) -0.005(4) 0.004(4)
C180 0.060(5) 0.034(4) 0.051(5) -0.006(4) 0.005(4) 0.003(4)

loop_
_atom_type_symbol
_atom_type_description
_atom_type_scat_dispersion_real
_atom_type_scat_dispersion_imag
_atom_type_scat_source
C C 0.0033 0.0016 'International Tables Vol C Tables 4.2.6.8 and 6.1.1.4'
H H 0.0000 0.0000 'International Tables Vol C Tables 4.2.6.8 and 6.1.1.4'
Ag Ag -0.8971 1.1015 'International Tables Vol C Tables 4.2.6.8 and 6.1.1.4'
Au Au -2.0133 8.8022 'International Tables Vol C Tables 4.2.6.8 and 6.1.1.4'
S S 0.1246 0.1234 'International Tables Vol C Tables 4.2.6.8 and 6.1.1.4'

loop_
_geom_angle_atom_site_label_1
_geom_angle_atom_site_label_2
_geom_angle_atom_site_label_3
_geom_angle
_geom_angle_site_symmetry_1
_geom_angle_site_symmetry_3
_geom_angle_publ_flag
Ag1 Au1 Ag7 64.94(5) . . ?
Ag1 Au1 Ag9 117.30(5) . . ?
Ag1 Au1 Ag10 116.44(5) . . ?
Ag1 Au1 Ag12 63.24(5) . . ?
Ag1 Au1 Ag13 116.26(6) . . ?
Ag1 Au1 Ag14 177.63(5) . . ?
Ag1 Au1 Ag15 62.21(5) . . ?
Ag1 Au1 Ag17 115.13(5) . . ?
Ag1 Au1 Ag18 116.83(5) . . ?
Ag7 Au1 Ag10 117.11(5) . . ?
Ag7 Au1 Ag12 116.95(6) . . ?
Ag7 Au1 Ag13 61.68(5) . . ?
Ag7 Au1 Ag15 116.51(5) . . ?
Ag7 Au1 Ag17 117.70(5) . . ?
Ag8 Au1 Ag1 65.55(5) . . ?
Ag8 Au1 Ag7 65.57(5) . . ?
Ag8 Au1 Ag9 63.31(5) . . ?
Ag8 Au1 Ag10 61.64(5) . . ?
Ag8 Au1 Ag11 118.28(5) . . ?
Ag8 Au1 Ag12 61.95(5) . . ?
Ag8 Au1 Ag13 116.37(5) . . ?
Ag8 Au1 Ag14 116.64(5) . . ?
Ag8 Au1 Ag15 116.94(5) . . ?
Ag8 Au1 Ag17 176.72(6) . . ?
Ag8 Au1 Ag18 113.60(5) . . ?
Ag9 Au1 Ag7 62.48(5) . . ?
Ag9 Au1 Ag10 64.80(5) . . ?
Ag9 Au1 Ag12 116.33(5) . . ?
Ag9 Au1 Ag13 62.31(5) . . ?
Ag9 Au1 Ag15 178.86(6) . . ?
Ag9 Au1 Ag17 118.03(5) . . ?
Ag9 Au1 Ag18 115.27(5) . . ?
Ag11 Au1 Ag1 62.46(5) . . ?
Ag11 Au1 Ag7 63.88(5) . . ?
Ag11 Au1 Ag9 116.82(5) . . ?
Ag11 Au1 Ag10 178.27(5) . . ?
Ag11 Au1 Ag12 116.10(5) . . ?
Ag11 Au1 Ag13 64.42(5) . . ?
Ag11 Au1 Ag14 115.23(5) . . ?
Ag11 Au1 Ag15 62.05(5) . . ?
Ag11 Au1 Ag17 64.17(5) . . ?
Ag11 Au1 Ag18 118.02(5) . . ?
Ag12 Au1 Ag10 62.24(5) . . ?
Ag12 Au1 Ag13 178.31(5) . . ?
Ag12 Au1 Ag15 64.50(5) . . ?
Ag12 Au1 Ag17 115.24(6) . . ?
Ag13 Au1 Ag10 117.25(5) . . ?
Ag13 Au1 Ag15 116.85(5) . . ?
Ag14 Au1 Ag7 114.84(5) . . ?
Ag14 Au1 Ag9 63.92(5) . . ?
Ag14 Au1 Ag10 65.85(5) . . ?
Ag14 Au1 Ag12 118.33(6) . . ?
Ag14 Au1 Ag13 62.22(5) . . ?
Ag14 Au1 Ag15 116.53(5) . . ?
Ag14 Au1 Ag17 62.73(5) . . ?
Ag14 Au1 Ag18 63.45(5) . . ?
Ag15 Au1 Ag10 116.33(5) . . ?
Ag17 Au1 Ag10 115.84(6) . . ?
Ag17 Au1 Ag13 66.45(5) . . ?
Ag17 Au1 Ag15 61.79(5) . . ?
Ag18 Au1 Ag7 177.75(5) . . ?
Ag18 Au1 Ag10 61.04(5) . . ?
Ag18 Au1 Ag12 63.65(5) . . ?
Ag18 Au1 Ag13 117.68(6) . . ?
Ag18 Au1 Ag15 65.74(5) . . ?
Ag18 Au1 Ag17 63.14(5) . . ?
Au1 Ag1 Ag7 57.58(5) . . ?
Au1 Ag1 Ag8 57.06(4) . . ?
Au1 Ag1 Ag11 58.64(5) . . ?
Au1 Ag1 Ag12 58.46(5) . . ?
Au1 Ag1 Ag15 59.77(5) . . ?
Au1 Ag1 Ag19 136.55(6) . . ?
Ag7 Ag1 Ag8 60.26(5) . . ?
Ag7 Ag1 Ag19 80.16(6) . . ?
Ag8 Ag1 Ag19 112.31(6) . . ?
Ag11 Ag1 Ag7 60.11(5) . . ?
Ag11 Ag1 Ag8 107.92(6) . . ?
Ag11 Ag1 Ag12 108.88(6) . . ?
Ag11 Ag1 Ag15 60.00(5) . . ?
Ag11 Ag1 Ag19 93.31(7) . . ?
Ag12 Ag1 Ag7 107.00(6) . . ?
Ag12 Ag1 Ag8 57.70(5) . . ?
Ag12 Ag1 Ag19 157.44(7) . . ?
Ag15 Ag1 Ag7 108.43(6) . . ?
Ag15 Ag1 Ag8 107.94(6) . . ?
Ag15 Ag1 Ag12 62.03(5) . . ?
Ag15 Ag1 Ag19 137.10(7) . . ?
S4 Ag1 Au1 171.48(15) . . ?
S4 Ag1 Ag7 126.28(15) . . ?
S4 Ag1 Ag8 116.86(14) . . ?
S4 Ag1 Ag11 129.67(15) . . ?
S4 Ag1 Ag12 113.67(15) . . ?
S4 Ag1 Ag15 120.90(15) . . ?
S4 Ag1 Ag19 49.75(15) . . ?
Ag5 Ag2 Ag4 115.98(10) . . ?
S17 Ag2 Ag4 121.9(2) . . ?
S17 Ag2 Ag5 53.99(19) . . ?
S17 Ag2 S18 172.2(3) . . ?
S18 Ag2 Ag4 54.52(18) . . ?
S18 Ag2 Ag5 119.93(19) . . ?
Ag12 Ag3 Ag21 91.61(7) . . ?
S7 Ag3 Ag12 52.70(14) . . ?
S7 Ag3 Ag21 136.57(16) . . ?
S7 Ag3 S15 158.2(2) . . ?
S15 Ag3 Ag12 141.51(19) . . ?
S15 Ag3 Ag21 50.00(17) . . ?
Ag2 Ag4 Ag16 99.94(8) . . ?
Ag6 Ag4 Ag2 91.44(8) . . ?
Ag6 Ag4 Ag16 119.70(9) . . ?
S12 Ag4 Ag2 126.66(18) . . ?
S12 Ag4 Ag6 139.10(19) . . ?
S12 Ag4 Ag16 47.44(17) . . ?
S12 Ag4 S18 163.6(3) . . ?
S18 Ag4 Ag2 50.62(17) . . ?
S18 Ag4 Ag6 52.83(17) . . ?
S18 Ag4 Ag16 144.20(18) . . ?
Ag2 Ag5 Ag21 102.41(9) . . ?
S5 Ag5 Ag2 143.49(16) . . ?
S5 Ag5 Ag21 46.95(14) . . ?
S14 Ag5 Ag2 107.19(16) . . ?
S14 Ag5 Ag21 121.00(15) . . ?
S14 Ag5 S5 81.8(2) . . ?
S17 Ag5 Ag2 51.63(19) . . ?
S17 Ag5 Ag21 90.96(19) . . ?
S17 Ag5 S5 131.1(2) . . ?
S17 Ag5 S14 146.6(2) . . ?
Ag4 Ag6 Ag19 70.14(8) . . ?
S8 Ag6 Ag4 131.89(17) . . ?
S8 Ag6 Ag19 75.19(14) . . ?
S16 Ag6 Ag4 99.48(18) . . ?
S16 Ag6 Ag19 48.23(17) . . ?
S16 Ag6 S8 80.2(2) . . ?
S18 Ag6 Ag4 54.22(18) . . ?
S18 Ag6 Ag19 121.11(19) . . ?
S18 Ag6 S8 128.9(2) . . ?
S18 Ag6 S16 148.8(2) . . ?
Au1 Ag7 Ag1 57.48(4) . . ?
Au1 Ag7 Ag8 57.00(4) . . ?
Au1 Ag7 Ag9 58.73(4) . . ?
Au1 Ag7 Ag11 57.88(4) . . ?
Au1 Ag7 Ag13 59.87(5) . . ?
Au1 Ag7 Ag26 137.17(6) . . ?
Ag1 Ag7 Ag8 60.17(5) . . ?
Ag1 Ag7 Ag26 112.68(6) . . ?
Ag8 Ag7 Ag26 81.44(6) . . ?
Ag9 Ag7 Ag1 107.93(6) . . ?
Ag9 Ag7 Ag8 59.21(5) . . ?
Ag9 Ag7 Ag11 108.61(6) . . ?
Ag9 Ag7 Ag26 92.92(6) . . ?
Ag11 Ag7 Ag1 58.13(5) . . ?
Ag11 Ag7 Ag8 106.28(6) . . ?
Ag11 Ag7 Ag26 158.20(7) . . ?
Ag13 Ag7 Ag1 108.58(6) . . ?
Ag13 Ag7 Ag8 107.83(6) . . ?
Ag13 Ag7 Ag9 60.46(5) . . ?
Ag13 Ag7 Ag11 61.75(5) . . ?
Ag13 Ag7 Ag26 136.27(7) . . ?
S8 Ag7 Au1 171.66(15) . . ?
S8 Ag7 Ag1 116.93(14) . . ?
S8 Ag7 Ag8 127.23(15) . . ?
S8 Ag7 Ag9 129.33(15) . . ?
S8 Ag7 Ag11 114.26(15) . . ?
S8 Ag7 Ag13 120.36(15) . . ?
S8 Ag7 Ag26 49.36(15) . . ?
Au1 Ag8 Ag1 57.38(4) . . ?
Au1 Ag8 Ag7 57.42(4) . . ?
Au1 Ag8 Ag9 58.53(5) . . ?
Au1 Ag8 Ag10 60.38(5) . . ?
Au1 Ag8 Ag12 59.28(5) . . ?
Au1 Ag8 Ag21 140.51(7) . . ?
Ag1 Ag8 Ag7 59.57(5) . . ?
Ag1 Ag8 Ag21 84.39(6) . . ?
Ag7 Ag8 Ag21 113.78(7) . . ?
Ag9 Ag8 Ag1 106.74(6) . . ?
Ag9 Ag8 Ag7 58.32(5) . . ?
Ag9 Ag8 Ag21 155.32(7) . . ?
Ag10 Ag8 Ag1 108.68(6) . . ?
Ag10 Ag8 Ag7 109.27(6) . . ?
Ag10 Ag8 Ag9 62.72(5) . . ?
Ag10 Ag8 Ag21 135.47(7) . . ?
Ag12 Ag8 Ag1 59.61(5) . . ?
Ag12 Ag8 Ag7 107.99(6) . . ?
Ag12 Ag8 Ag9 110.01(6) . . ?
Ag12 Ag8 Ag10 60.94(5) . . ?
Ag12 Ag8 Ag21 94.64(6) . . ?
S5 Ag8 Au1 167.98(15) . . ?
S5 Ag8 Ag1 130.24(15) . . ?
S5 Ag8 Ag7 116.08(14) . . ?
S5 Ag8 Ag9 109.60(15) . . ?
S5 Ag8 Ag10 117.71(14) . . ?
S5 Ag8 Ag12 131.55(14) . . ?
S5 Ag8 Ag21 50.11(15) . . ?
Au1 Ag9 Ag7 58.79(5) . . ?
Au1 Ag9 Ag8 58.16(4) . . ?
Au1 Ag9 Ag10 58.54(4) . . ?
Au1 Ag9 Ag13 59.58(5) . . ?
Au1 Ag9 Ag14 58.02(5) . . ?
Au1 Ag9 Ag20 103.33(6) . . ?
Au1 Ag9 Ag23 131.40(7) . . ?
Ag7 Ag9 Ag8 62.46(5) . . ?
Ag7 Ag9 Ag10 108.82(6) . . ?
Ag7 Ag9 Ag13 59.58(5) . . ?
Ag7 Ag9 Ag14 107.05(6) . . ?
Ag7 Ag9 Ag20 162.04(7) . . ?
Ag7 Ag9 Ag23 89.59(6) . . ?
Ag8 Ag9 Ag10 58.01(5) . . ?
Ag8 Ag9 Ag14 107.49(6) . . ?
Ag8 Ag9 Ag20 111.28(6) . . ?
Ag8 Ag9 Ag23 75.09(6) . . ?
Ag10 Ag9 Ag20 57.46(5) . . ?
Ag10 Ag9 Ag23 108.44(6) . . ?
Ag13 Ag9 Ag8 109.72(6) . . ?
Ag13 Ag9 Ag10 109.74(6) . . ?
Ag13 Ag9 Ag14 59.41(5) . . ?
Ag13 Ag9 Ag20 111.58(6) . . ?
Ag13 Ag9 Ag23 136.88(7) . . ?
Ag14 Ag9 Ag10 61.71(5) . . ?
Ag14 Ag9 Ag20 57.29(5) . . ?
Ag14 Ag9 Ag23 162.53(7) . . ?
Ag23 Ag9 Ag20 105.40(6) . . ?
S1 Ag9 Au1 155.80(14) . . ?
S1 Ag9 Ag7 137.60(14) . . ?
S1 Ag9 Ag8 109.31(14) . . ?
S1 Ag9 Ag10 97.34(13) . . ?
S1 Ag9 Ag13 140.17(14) . . ?
S1 Ag9 Ag14 114.70(14) . . ?
S1 Ag9 Ag20 59.73(13) . . ?
S1 Ag9 Ag23 49.90(14) . . ?
Au1 Ag10 Ag8 57.98(4) . . ?
Au1 Ag10 Ag9 56.66(4) . . ?
Au1 Ag10 Ag12 57.95(5) . . ?
Au1 Ag10 Ag14 56.14(4) . . ?
Au1 Ag10 Ag18 58.46(5) . . ?
Au1 Ag10 Ag20 107.12(6) . . ?
Ag8 Ag10 Ag9 59.27(5) . . ?
Ag8 Ag10 Ag12 59.26(5) . . ?
Ag8 Ag10 Ag14 105.56(6) . . ?
Ag8 Ag10 Ag20 118.53(7) . . ?
Ag9 Ag10 Ag14 58.05(5) . . ?
Ag12 Ag10 Ag9 106.01(6) . . ?
Ag12 Ag10 Ag14 106.50(6) . . ?
Ag12 Ag10 Ag20 164.47(7) . . ?
Ag18 Ag10 Ag8 108.33(6) . . ?
Ag18 Ag10 Ag9 106.37(6) . . ?
Ag18 Ag10 Ag12 61.23(6) . . ?
Ag18 Ag10 Ag14 59.20(5) . . ?
Ag18 Ag10 Ag20 108.57(7) . . ?
Ag20 Ag10 Ag9 64.11(5) . . ?
Ag20 Ag10 Ag14 58.36(5) . . ?
S3 Ag10 Au1 156.08(15) . . ?
S3 Ag10 Ag8 117.76(14) . . ?
S3 Ag10 Ag9 100.09(15) . . ?
S3 Ag10 Ag12 143.53(15) . . ?
S3 Ag10 Ag14 108.82(15) . . ?
S3 Ag10 Ag18 133.76(15) . . ?
S3 Ag10 Ag20 51.99(14) . . ?
Au1 Ag11 Ag1 58.90(4) . . ?
Au1 Ag11 Ag7 58.24(5) . . ?
Au1 Ag11 Ag13 58.64(5) . . ?
Au1 Ag11 Ag15 59.98(5) . . ?
Au1 Ag11 Ag17 58.15(5) . . ?
Au1 Ag11 Ag22 103.35(6) . . ?
Au1 Ag11 Ag25 128.82(7) . . ?
Ag1 Ag11 Ag7 61.76(5) . . ?
Ag1 Ag11 Ag13 108.55(6) . . ?
Ag1 Ag11 Ag15 60.36(5) . . ?
Ag1 Ag11 Ag17 107.35(7) . . ?
Ag1 Ag11 Ag22 162.21(7) . . ?
Ag1 Ag11 Ag25 89.17(7) . . ?
Ag7 Ag11 Ag13 58.08(5) . . ?
Ag7 Ag11 Ag17 108.01(6) . . ?
Ag7 Ag11 Ag22 111.53(6) . . ?
Ag7 Ag11 Ag25 71.84(6) . . ?
Ag13 Ag11 Ag22 57.57(5) . . ?
Ag13 Ag11 Ag25 104.79(7) . . ?
Ag15 Ag11 Ag7 110.03(6) . . ?
Ag15 Ag11 Ag13 110.28(6) . . ?
Ag15 Ag11 Ag17 59.19(6) . . ?
Ag15 Ag11 Ag22 111.53(7) . . ?
Ag15 Ag11 Ag25 139.09(8) . . ?
Ag17 Ag11 Ag13 62.39(5) . . ?
Ag17 Ag11 Ag22 57.49(6) . . ?
Ag17 Ag11 Ag25 161.39(7) . . ?
Ag25 Ag11 Ag22 104.67(7) . . ?
S10 Ag11 Au1 155.38(16) . . ?
S10 Ag11 Ag1 137.88(16) . . ?
S10 Ag11 Ag7 109.46(16) . . ?
S10 Ag11 Ag13 96.78(15) . . ?
S10 Ag11 Ag15 139.77(16) . . ?
S10 Ag11 Ag17 114.18(15) . . ?
S10 Ag11 Ag22 59.10(15) . . ?
S10 Ag11 Ag25 51.30(15) . . ?
Au1 Ag12 Ag1 58.31(5) . . ?
Au1 Ag12 Ag3 128.73(8) . . ?
Au1 Ag12 Ag8 58.78(4) . . ?
Au1 Ag12 Ag10 59.82(5) . . ?
Au1 Ag12 Ag15 58.52(4) . . ?
Au1 Ag12 Ag18 58.12(5) . . ?
Au1 Ag12 Ag24 104.22(6) . . ?
Ag1 Ag12 Ag3 72.00(7) . . ?
Ag1 Ag12 Ag15 58.69(5) . . ?
Ag1 Ag12 Ag18 108.09(6) . . ?
Ag1 Ag12 Ag24 112.25(7) . . ?
Ag3 Ag12 Ag24 105.42(7) . . ?
Ag8 Ag12 Ag1 62.68(5) . . ?
Ag8 Ag12 Ag3 88.92(6) . . ?
Ag8 Ag12 Ag10 59.81(5) . . ?
Ag8 Ag12 Ag15 109.24(6) . . ?
Ag8 Ag12 Ag18 106.59(6) . . ?
Ag8 Ag12 Ag24 162.82(7) . . ?
Ag10 Ag12 Ag1 110.22(6) . . ?
Ag10 Ag12 Ag3 138.35(7) . . ?
Ag10 Ag12 Ag15 109.39(7) . . ?
Ag10 Ag12 Ag18 58.50(5) . . ?
Ag10 Ag12 Ag24 111.09(7) . . ?
Ag15 Ag12 Ag3 106.52(7) . . ?
Ag15 Ag12 Ag24 58.08(5) . . ?
Ag18 Ag12 Ag3 162.78(7) . . ?
Ag18 Ag12 Ag15 61.80(5) . . ?
Ag18 Ag12 Ag24 58.08(5) . . ?
S7 Ag12 Au1 156.15(15) . . ?
S7 Ag12 Ag1 109.12(15) . . ?
S7 Ag12 Ag3 51.04(15) . . ?
S7 Ag12 Ag8 137.22(15) . . ?
S7 Ag12 Ag10 139.80(16) . . ?
S7 Ag12 Ag15 97.77(14) . . ?
S7 Ag12 Ag18 115.39(15) . . ?
S7 Ag12 Ag24 59.57(14) . . ?
Au1 Ag13 Ag7 58.45(5) . . ?
Au1 Ag13 Ag9 58.11(4) . . ?
Au1 Ag13 Ag11 56.94(4) . . ?
Au1 Ag13 Ag14 58.14(5) . . ?
Au1 Ag13 Ag17 56.19(4) . . ?
Au1 Ag13 Ag22 107.63(6) . . ?
Ag7 Ag13 Ag9 59.96(5) . . ?
Ag7 Ag13 Ag11 60.18(5) . . ?
Ag7 Ag13 Ag14 108.64(6) . . ?
Ag7 Ag13 Ag17 106.44(6) . . ?
Ag7 Ag13 Ag22 119.97(7) . . ?
Ag9 Ag13 Ag11 107.01(6) . . ?
Ag9 Ag13 Ag17 106.01(6) . . ?
Ag9 Ag13 Ag22 164.48(7) . . ?
Ag11 Ag13 Ag17 58.31(5) . . ?
Ag14 Ag13 Ag9 61.04(5) . . ?
Ag14 Ag13 Ag11 105.77(6) . . ?
Ag14 Ag13 Ag17 57.97(5) . . ?
Ag14 Ag13 Ag22 107.28(7) . . ?
Ag22 Ag13 Ag11 64.69(6) . . ?
Ag22 Ag13 Ag17 58.56(5) . . ?
S6 Ag13 Au1 155.85(16) . . ?
S6 Ag13 Ag7 115.63(16) . . ?
S6 Ag13 Ag9 142.72(16) . . ?
S6 Ag13 Ag11 99.21(15) . . ?
S6 Ag13 Ag14 135.57(16) . . ?
S6 Ag13 Ag17 110.25(15) . . ?
S6 Ag13 Ag22 52.69(15) . . ?
Au1 Ag14 Ag9 58.05(4) . . ?
Au1 Ag14 Ag10 58.01(5) . . ?
Au1 Ag14 Ag13 59.64(5) . . ?
Au1 Ag14 Ag17 58.75(4) . . ?
Au1 Ag14 Ag18 58.28(5) . . ?
Au1 Ag14 Ag20 109.77(6) . . ?
Ag9 Ag14 Ag10 60.25(5) . . ?
Ag13 Ag14 Ag9 59.55(5) . . ?
Ag13 Ag14 Ag10 108.67(6) . . ?
Ag13 Ag14 Ag17 64.11(5) . . ?
Ag13 Ag14 Ag18 110.99(7) . . ?
Ag13 Ag14 Ag20 118.98(7) . . ?
Ag17 Ag14 Ag9 109.60(6) . . ?
Ag17 Ag14 Ag10 106.41(6) . . ?
Ag17 Ag14 Ag18 60.09(5) . . ?
Ag17 Ag14 Ag20 165.93(7) . . ?
Ag18 Ag14 Ag9 106.36(7) . . ?
Ag18 Ag14 Ag10 56.98(5) . . ?
Ag18 Ag14 Ag20 107.70(7) . . ?
Ag20 Ag14 Ag9 65.40(6) . . ?
Ag20 Ag14 Ag10 59.55(5) . . ?
S2 Ag14 Au1 152.17(15) . . ?
S2 Ag14 Ag9 94.16(15) . . ?
S2 Ag14 Ag10 111.89(16) . . ?
S2 Ag14 Ag13 107.00(16) . . ?
S2 Ag14 Ag17 141.32(16) . . ?
S2 Ag14 Ag18 141.96(16) . . ?
S2 Ag14 Ag20 52.54(15) . . ?
Au1 Ag15 Ag1 58.02(4) . . ?
Au1 Ag15 Ag11 57.96(4) . . ?
Au1 Ag15 Ag12 56.99(4) . . ?
Au1 Ag15 Ag17 58.34(4) . . ?
Au1 Ag15 Ag18 56.33(5) . . ?
Au1 Ag15 Ag24 107.29(6) . . ?
Ag1 Ag15 Ag12 59.28(5) . . ?
Ag1 Ag15 Ag18 105.61(6) . . ?
Ag1 Ag15 Ag24 117.68(7) . . ?
Ag11 Ag15 Ag1 59.65(5) . . ?
Ag11 Ag15 Ag12 106.45(6) . . ?
Ag11 Ag15 Ag18 106.62(6) . . ?
Ag11 Ag15 Ag24 164.79(7) . . ?
Ag12 Ag15 Ag18 58.10(5) . . ?
Ag17 Ag15 Ag1 108.63(6) . . ?
Ag17 Ag15 Ag11 61.51(5) . . ?
Ag17 Ag15 Ag12 106.21(6) . . ?
Ag17 Ag15 Ag18 58.79(5) . . ?
Ag17 Ag15 Ag24 108.86(7) . . ?
Ag24 Ag15 Ag12 63.45(5) . . ?
Ag24 Ag15 Ag18 58.71(6) . . ?
S13 Ag15 Au1 158.02(17) . . ?
S13 Ag15 Ag1 119.92(16) . . ?
S13 Ag15 Ag11 142.71(17) . . ?
S13 Ag15 Ag12 102.10(16) . . ?
S13 Ag15 Ag17 131.25(16) . . ?
S13 Ag15 Ag18 108.68(16) . . ?
S13 Ag15 Ag24 52.46(16) . . ?
S4 Ag16 Ag4 104.70(15) . . ?
S12 Ag16 Ag4 47.13(16) . . ?
S12 Ag16 S4 116.6(2) . . ?
S12 Ag16 S15 159.2(2) . . ?
S15 Ag16 Ag4 138.11(19) . . ?
S15 Ag16 S4 83.1(2) . . ?
Au1 Ag17 Ag11 57.68(5) . . ?
Au1 Ag17 Ag13 57.37(4) . . ?
Au1 Ag17 Ag14 58.53(5) . . ?
Au1 Ag17 Ag15 59.87(5) . . ?
Au1 Ag17 Ag18 58.33(5) . . ?
Au1 Ag17 Ag22 109.12(7) . . ?
Ag11 Ag17 Ag13 59.30(5) . . ?
Ag11 Ag17 Ag22 65.28(6) . . ?
Ag14 Ag17 Ag11 106.55(6) . . ?
Ag14 Ag17 Ag13 57.93(5) . . ?
Ag14 Ag17 Ag18 60.42(5) . . ?
Ag14 Ag17 Ag22 107.70(7) . . ?
Ag15 Ag17 Ag11 59.30(6) . . ?
Ag15 Ag17 Ag13 107.87(6) . . ?
Ag15 Ag17 Ag14 111.25(6) . . ?
Ag15 Ag17 Ag18 63.37(6) . . ?
Ag15 Ag17 Ag22 118.63(7) . . ?
Ag18 Ag17 Ag11 108.45(7) . . ?
Ag18 Ag17 Ag13 106.39(6) . . ?
Ag18 Ag17 Ag22 165.49(7) . . ?
Ag22 Ag17 Ag13 59.09(6) . . ?
S9 Ag17 Au1 155.46(16) . . ?
S9 Ag17 Ag11 97.82(16) . . ?
S9 Ag17 Ag13 111.09(16) . . ?
S9 Ag17 Ag14 137.49(15) . . ?
S9 Ag17 Ag15 111.10(15) . . ?
S9 Ag17 Ag18 141.56(16) . . ?
S9 Ag17 Ag22 52.68(16) . . ?
Au1 Ag18 Ag10 60.50(5) . . ?
Au1 Ag18 Ag12 58.23(5) . . ?
Au1 Ag18 Ag14 58.26(5) . . ?
Au1 Ag18 Ag15 57.93(5) . . ?
Au1 Ag18 Ag17 58.53(5) . . ?
Au1 Ag18 Ag24 109.43(7) . . ?
Ag10 Ag18 Ag12 60.26(5) . . ?
Ag10 Ag18 Ag14 63.81(5) . . ?
Ag10 Ag18 Ag15 109.43(7) . . ?
Ag10 Ag18 Ag17 111.44(7) . . ?
Ag10 Ag18 Ag24 118.40(7) . . ?
Ag12 Ag18 Ag15 60.10(5) . . ?
Ag12 Ag18 Ag24 64.53(6) . . ?
Ag14 Ag18 Ag12 109.27(7) . . ?
Ag14 Ag18 Ag15 106.12(7) . . ?
Ag14 Ag18 Ag24 165.71(8) . . ?
Ag17 Ag18 Ag12 107.09(7) . . ?
Ag17 Ag18 Ag14 59.50(5) . . ?
Ag17 Ag18 Ag15 57.85(6) . . ?
Ag17 Ag18 Ag24 108.81(7) . . ?
Ag24 Ag18 Ag15 59.60(6) . . ?
S11 Ag18 Au1 149.51(16) . . ?
S11 Ag18 Ag10 103.17(15) . . ?
S11 Ag18 Ag12 91.50(15) . . ?
S11 Ag18 Ag14 141.31(16) . . ?
S11 Ag18 Ag15 112.54(16) . . ?
S11 Ag18 Ag17 145.32(15) . . ?
S11 Ag18 Ag24 52.97(15) . . ?
Ag1 Ag19 Ag6 126.12(8) . . ?
Ag25 Ag19 Ag1 83.92(7) . . ?
Ag25 Ag19 Ag6 81.64(7) . . ?
S01 Ag19 Ag1 79.39(13) . . ?
S01 Ag19 Ag6 63.13(13) . . ?
S01 Ag19 Ag25 118.08(13) . . ?
S4 Ag19 Ag1 50.57(14) . . ?
S4 Ag19 Ag6 145.41(16) . . ?
S4 Ag19 Ag25 126.23(15) . . ?
S4 Ag19 S01 83.97(18) . . ?
S4 Ag19 S16 164.2(2) . . ?
S16 Ag19 Ag1 134.12(18) . . ?
S16 Ag19 Ag6 48.53(17) . . ?
S16 Ag19 Ag25 51.12(17) . . ?
S16 Ag19 S01 111.2(2) . . ?
Ag10 Ag20 Ag9 58.43(5) . . ?
Ag14 Ag20 Ag9 57.31(5) . . ?
Ag14 Ag20 Ag10 62.09(5) . . ?
S1 Ag20 Ag9 47.98(11) . . ?
S1 Ag20 Ag10 89.79(12) . . ?
S1 Ag20 Ag14 103.43(12) . . ?
S2 Ag20 Ag9 89.34(15) . . ?
S2 Ag20 Ag10 115.75(15) . . ?
S2 Ag20 Ag14 53.87(14) . . ?
S2 Ag20 S1 108.29(19) . . ?
S3 Ag20 Ag9 96.59(15) . . ?
S3 Ag20 Ag10 53.27(15) . . ?
S3 Ag20 Ag14 113.69(15) . . ?
S3 Ag20 S1 90.17(18) . . ?
S3 Ag20 S2 159.3(2) . . ?
Ag3 Ag21 Ag5 173.38(9) . . ?
Ag3 Ag21 Ag8 83.00(7) . . ?
Ag8 Ag21 Ag5 93.31(7) . . ?
S01 Ag21 Ag3 110.87(14) . . ?
S01 Ag21 Ag5 62.93(13) . . ?
S01 Ag21 Ag8 79.95(13) . . ?
S5 Ag21 Ag3 127.78(15) . . ?
S5 Ag21 Ag5 51.67(14) . . ?
S5 Ag21 Ag8 50.98(14) . . ?
S5 Ag21 S01 86.70(18) . . ?
S15 Ag21 Ag3 50.69(17) . . ?
S15 Ag21 Ag5 131.39(18) . . ?
S15 Ag21 Ag8 132.26(18) . . ?
S15 Ag21 S01 103.8(2) . . ?
S15 Ag21 S5 169.3(2) . . ?
Ag13 Ag22 Ag11 57.74(5) . . ?
Ag17 Ag22 Ag11 57.23(5) . . ?
Ag17 Ag22 Ag13 62.35(5) . . ?
S6 Ag22 Ag11 94.65(15) . . ?
S6 Ag22 Ag13 53.69(15) . . ?
S6 Ag22 Ag17 114.95(16) . . ?
S6 Ag22 S10 87.1(2) . . ?
S9 Ag22 Ag11 92.23(15) . . ?
S9 Ag22 Ag13 114.83(16) . . ?
S9 Ag22 Ag17 53.20(15) . . ?
S9 Ag22 S6 158.1(2) . . ?
S9 Ag22 S10 112.7(2) . . ?
S10 Ag22 Ag11 48.09(13) . . ?
S10 Ag22 Ag13 89.16(13) . . ?
S10 Ag22 Ag17 103.38(14) . . ?
Ag26 Ag23 Ag9 91.43(7) . . ?
S1 Ag23 Ag9 51.71(13) . . ?
S1 Ag23 Ag26 139.31(15) . . ?
S1 Ag23 S14 164.1(2) . . ?
S14 Ag23 Ag9 142.46(18) . . ?
S14 Ag23 Ag26 51.52(16) . . ?
Ag15 Ag24 Ag12 58.47(5) . . ?
Ag18 Ag24 Ag12 57.39(5) . . ?
Ag18 Ag24 Ag15 61.69(6) . . ?
S7 Ag24 Ag12 48.53(12) . . ?
S7 Ag24 Ag15 90.30(13) . . ?
S7 Ag24 Ag18 104.12(12) . . ?
S11 Ag24 Ag12 87.15(15) . . ?
S11 Ag24 Ag15 115.41(16) . . ?
S11 Ag24 Ag18 53.76(15) . . ?
S11 Ag24 S7 105.94(19) . . ?
S13 Ag24 Ag12 98.55(15) . . ?
S13 Ag24 Ag15 53.06(15) . . ?
S13 Ag24 Ag18 112.10(16) . . ?
S13 Ag24 S7 93.4(2) . . ?
S13 Ag24 S11 158.1(2) . . ?
Ag11 Ag25 Ag19 92.77(8) . . ?
S10 Ag25 Ag11 52.78(15) . . ?
S10 Ag25 Ag19 139.58(17) . . ?
S10 Ag25 S16 158.3(2) . . ?
S16 Ag25 Ag11 144.99(19) . . ?
S16 Ag25 Ag19 52.36(18) . . ?
Ag23 Ag26 Ag7 85.64(6) . . ?
S01 Ag26 Ag7 79.82(13) . . ?
S01 Ag26 Ag23 117.72(13) . . ?
S8 Ag26 Ag7 50.64(14) . . ?
S8 Ag26 Ag23 126.97(16) . . ?
S8 Ag26 S01 86.16(18) . . ?
S14 Ag26 Ag7 135.50(16) . . ?
S14 Ag26 Ag23 51.09(16) . . ?
S14 Ag26 S01 108.9(2) . . ?
S14 Ag26 S8 164.0(2) . . ?
Ag21 S01 Ag19 116.2(2) . . ?
Ag26 S01 Ag19 109.72(19) . . ?
Ag26 S01 Ag21 110.46(19) . . ?
Ag9 S1 Ag20 72.29(14) . . ?
Ag23 S1 Ag9 78.39(17) . . ?
Ag23 S1 Ag20 140.6(2) . . ?
C3 S1 Ag9 110.6(7) . . ?
C3 S1 Ag20 108.2(8) . . ?
C3 S1 Ag23 106.5(8) . . ?
Ag20 S2 Ag14 73.59(17) . . ?
C19 S2 Ag14 111.2(8) . . ?
C19 S2 Ag20 106.2(9) . . ?
Ag20 S3 Ag10 74.74(17) . . ?
C43 S3 Ag10 111.8(8) . . ?
C43 S3 Ag20 109.1(8) . . ?
Ag1 S4 Ag16 134.6(2) . . ?
Ag19 S4 Ag1 79.69(18) . . ?
Ag19 S4 Ag16 89.0(2) . . ?
C68 S4 Ag1 113.5(8) . . ?
C68 S4 Ag16 111.8(8) . . ?
C68 S4 Ag19 107.7(8) . . ?
Ag8 S5 Ag5 133.2(2) . . ?
Ag21 S5 Ag5 81.38(19) . . ?
Ag21 S5 Ag8 78.90(18) . . ?
C41 S5 Ag5 108.7(8) . . ?
C41 S5 Ag8 117.8(8) . . ?
C41 S5 Ag21 109.0(8) . . ?
Ag22 S6 Ag13 73.63(17) . . ?
C30 S6 Ag13 109.7(9) . . ?
C30 S6 Ag22 108.9(9) . . ?
Ag3 S7 Ag12 76.25(17) . . ?
Ag3 S7 Ag24 137.0(2) . . ?
Ag12 S7 Ag24 71.90(15) . . ?
C67 S7 Ag3 107.0(8) . . ?
C67 S7 Ag12 108.9(8) . . ?
C67 S7 Ag24 110.2(8) . . ?
Ag7 S8 Ag6 132.2(2) . . ?
Ag26 S8 Ag6 86.1(2) . . ?
Ag26 S8 Ag7 80.00(19) . . ?
C29 S8 Ag6 110.6(8) . . ?
C29 S8 Ag7 117.2(8) . . ?
C29 S8 Ag26 108.7(8) . . ?
Ag22 S9 Ag17 74.11(17) . . ?
C49 S9 Ag17 109.1(8) . . ?
C49 S9 Ag22 107.0(8) . . ?
Ag11 S10 Ag22 72.81(17) . . ?
Ag25 S10 Ag11 75.92(18) . . ?
Ag25 S10 Ag22 136.3(2) . . ?
C65 S10 Ag11 110.8(8) . . ?
C65 S10 Ag22 109.4(8) . . ?
C65 S10 Ag25 109.8(8) . . ?
Ag24 S11 Ag18 73.27(18) . . ?
C42 S11 Ag18 107.7(9) . . ?
C42 S11 Ag24 109.4(9) . . ?
Ag4 S12 Ag16 85.4(2) . . ?
C6 S12 Ag4 106.3(9) . . ?
C6 S12 Ag16 107.6(9) . . ?
Ag24 S13 Ag15 74.48(18) . . ?
C22 S13 Ag15 110.7(8) . . ?
C22 S13 Ag24 107.4(9) . . ?
Ag23 S14 Ag5 111.0(2) . . ?
Ag23 S14 Ag26 77.40(19) . . ?
Ag26 S14 Ag5 87.2(2) . . ?
C2 S14 Ag5 125.4(8) . . ?
C2 S14 Ag23 123.6(8) . . ?
C2 S14 Ag26 105.3(8) . . ?
Ag16 S15 Ag3 112.0(3) . . ?
Ag21 S15 Ag3 79.3(2) . . ?
Ag21 S15 Ag16 94.5(2) . . ?
C70 S15 Ag3 125.0(9) . . ?
C70 S15 Ag16 121.7(9) . . ?
C70 S15 Ag21 106.1(10) . . ?
Ag19 S16 Ag6 83.2(2) . . ?
Ag25 S16 Ag6 114.8(3) . . ?
Ag25 S16 Ag19 76.5(2) . . ?
C96 S16 Ag6 124.8(9) . . ?
C96 S16 Ag19 105.3(9) . . ?
C96 S16 Ag25 120.2(9) . . ?
Ag2 S17 Ag5 74.4(2) . . ?
C17 S17 Ag2 109.0(10) . . ?
C17 S17 Ag5 105.0(10) . . ?
Ag2 S18 Ag4 74.9(2) . . ?
Ag2 S18 Ag6 122.4(3) . . ?
Ag6 S18 Ag4 73.0(2) . . ?
C13 S18 Ag2 112.0(9) . . ?
C13 S18 Ag4 103.2(10) . . ?
C13 S18 Ag6 121.1(8) . . ?
C4 C1 C11 113(2) . . ?
C12 C2 S14 110.8(16) . . ?
C26 C2 S14 110.5(16) . . ?
C26 C2 C12 109(2) . . ?
C45 C2 S14 107.6(16) . . ?
C45 C2 C12 110(2) . . ?
C45 C2 C26 109(2) . . ?
C16 C3 S1 110.3(16) . . ?
C16 C3 C47 110.2(19) . . ?
C16 C3 C56 110.2(19) . . ?
C47 C3 S1 107.2(15) . . ?
C56 C3 S1 110.4(15) . . ?
C56 C3 C47 108.4(19) . . ?
C1 C4 C31 113(2) . . ?
C1 C4 C45 107.0(19) . . ?
C31 C4 C45 106(2) . . ?
C29 C5 C78 109(2) . . ?
C20 C6 S12 112.6(19) . . ?
C64 C6 S12 109.2(19) . . ?
C64 C6 C20 107(2) . . ?
C118 C6 S12 107.5(19) . . ?
C118 C6 C20 115(2) . . ?
C118 C6 C64 106(2) . . ?
C51 C7 C61 114(2) . . ?
C34 C8 C23 108(2) . . ?
C138 C8 C23 110(2) . . ?
C138 C8 C34 111(2) . . ?
C35 C9 C16 113(2) . . ?
C35 C9 C117 112(2) . . ?
C117 C9 C16 105.1(18) . . ?
C42 C10 C91 111(2) . . ?
C12 C11 C1 109(2) . . ?
C12 C11 C94 111(2) . . ?
C94 C11 C1 108(2) . . ?
C11 C12 C2 109(2) . . ?
C148 C13 S18 114(2) . . ?
C148 C13 C151 109(2) . . ?
C148 C13 C175 105(2) . . ?
C151 C13 S18 111(2) . . ?
C151 C13 C175 108(2) . . ?
C175 C13 S18 108.2(18) . . ?
C29 C14 C33 109(2) . . ?
C51 C15 C59 111(2) . . ?
C3 C16 C9 108.8(19) . . ?
C134 C17 S17 109(2) . . ?
C135 C17 S17 117(2) . . ?
C135 C17 C134 109(3) . . ?
C135 C17 C157 111(3) . . ?
C157 C17 S17 105(2) . . ?
C157 C17 C134 106(2) . . ?
C67 C18 C146 111(2) . . ?
C21 C19 S2 113.5(18) . . ?
C21 C19 C114 108(2) . . ?
C21 C19 C128 114(2) . . ?
C114 C19 S2 104.1(18) . . ?
C128 C19 S2 107.0(18) . . ?
C128 C19 C114 110(2) . . ?
C6 C20 C110 110(2) . . ?
C19 C21 C98 111(2) . . ?
C63 C22 S13 110.3(19) . . ?
C63 C22 C121 106(2) . . ?
C63 C22 C162 110(2) . . ?
C121 C22 S13 112.6(17) . . ?
C121 C22 C162 113(2) . . ?
C162 C22 S13 104.4(18) . . ?
C68 C23 C8 109.3(19) . . ?
C43 C24 C51 110(2) . . ?
C47 C25 C35 108.2(19) . . ?
C47 C25 C86 111.7(19) . . ?
C86 C25 C35 109(2) . . ?
C2 C26 C60 109(2) . . ?
C34 C27 C37 107.7(19) . . ?
C62 C27 C34 112(2) . . ?
C62 C27 C37 106(2) . . ?
C29 C28 C32 110(2) . . ?
C5 C29 S8 108.1(16) . . ?
C5 C29 C14 110(2) . . ?
C5 C29 C28 109(2) . . ?
C14 C29 S8 110.7(17) . . ?
C14 C29 C28 110(2) . . ?
C28 C29 S8 109.2(16) . . ?
C124 C30 S6 111.8(18) . . ?
C170 C30 S6 115.4(17) . . ?
C170 C30 C124 109(2) . . ?
C170 C30 C179 107(2) . . ?
C179 C30 S6 108.8(18) . . ?
C179 C30 C124 105(2) . . ?
C60 C31 C4 111(2) . . ?
C36 C32 C28 108(2) . . ?
C58 C32 C28 107(2) . . ?
C58 C32 C36 109(2) . . ?
C36 C33 C14 111(2) . . ?
C36 C33 C39 112(2) . . ?
C39 C33 C14 106.5(19) . . ?
C27 C34 C8 109(2) . . ?
C9 C35 C25 109.0(19) . . ?
C33 C36 C32 111(2) . . ?
C68 C37 C27 109(2) . . ?
C80 C38 C65 110(2) . . ?
C78 C39 C33 107(2) . . ?
C67 C40 C93 110(2) . . ?
C44 C41 S5 111.3(17) . . ?
C44 C41 C106 107(2) . . ?
C106 C41 S5 107.7(17) . . ?
C107 C41 S5 109.6(17) . . ?
C107 C41 C44 113(2) . . ?
C107 C41 C106 108(2) . . ?
C10 C42 S11 113.1(18) . . ?
C10 C42 C69 106(2) . . ?
C69 C42 S11 106.8(17) . . ?
C149 C42 S11 110.8(18) . . ?
C149 C42 C10 108(2) . . ?
C149 C42 C69 112(2) . . ?
C24 C43 S3 116.3(17) . . ?
C24 C43 C48 109(2) . . ?
C24 C43 C88 109.6(19) . . ?
C48 C43 S3 108.2(16) . . ?
C48 C43 C88 105.8(19) . . ?
C88 C43 S3 107.5(16) . . ?
C41 C44 C52 109(2) . . ?
C2 C45 C4 109(2) . . ?
C57 C46 C155 109(2) . . ?
C25 C47 C3 109.3(19) . . ?
C61 C48 C43 111(2) . . ?
C66 C49 S9 109.7(18) . . ?
C66 C49 C74 106(2) . . ?
C74 C49 S9 112.1(17) . . ?
C152 C49 S9 109.5(17) . . ?
C152 C49 C66 110(2) . . ?
C152 C49 C74 110(2) . . ?
C129 C50 C64 106(2) . . ?
C129 C50 C156 116(3) . . ?
C156 C50 C64 109(2) . . ?
C7 C51 C15 111(2) . . ?
C7 C51 C24 108(2) . . ?
C15 C51 C24 107(2) . . ?
C79 C52 C44 110(2) . . ?
C95 C52 C44 108(2) . . ?
C95 C52 C79 112(2) . . ?
C59 C53 C61 111(2) . . ?
C57 C54 C80 111(2) . . ?
C86 C55 C56 108(2) . . ?
C117 C55 C56 109.3(19) . . ?
C117 C55 C86 111(2) . . ?
C3 C56 C55 109.3(18) . . ?
C46 C57 C85 107(2) . . ?
C54 C57 C46 113(2) . . ?
C54 C57 C85 108(2) . . ?
C78 C58 C32 110(2) . . ?
C53 C59 C15 110(2) . . ?
C53 C59 C88 111(2) . . ?
C88 C59 C15 108(2) . . ?
C31 C60 C26 110(2) . . ?
C31 C60 C94 111(2) . . ?
C94 C60 C26 106.6(19) . . ?
C7 C61 C48 110(2) . . ?
C7 C61 C53 108(2) . . ?
C48 C61 C53 106(2) . . ?
C27 C62 C119 115(2) . . ?
C22 C63 C116 114(2) . . ?
C6 C64 C50 110(2) . . ?
C38 C65 S10 108.4(17) . . ?
C38 C65 C109 108(2) . . ?
C85 C65 S10 110.2(18) . . ?
C85 C65 C38 109(2) . . ?
C85 C65 C109 112(2) . . ?
C109 C65 S10 108.9(16) . . ?
C90 C66 C49 114(2) . . ?
C18 C67 S7 107.6(17) . . ?
C18 C67 C40 108(2) . . ?
C40 C67 S7 112.6(17) . . ?
C104 C67 S7 109.3(18) . . ?
C104 C67 C18 109(2) . . ?
C104 C67 C40 110(2) . . ?
C23 C68 S4 113.3(16) . . ?
C23 C68 C37 107(2) . . ?
C23 C68 C76 109(2) . . ?
C37 C68 S4 105.8(16) . . ?
C76 C68 S4 109.6(17) . . ?
C76 C68 C37 111(2) . . ?
C42 C69 C108 110(2) . . ?
C100 C70 S15 115(2) . . ?
C100 C70 C177 111(2) . . ?
C112 C70 S15 110(2) . . ?
C112 C70 C100 110(2) . . ?
C112 C70 C177 106(2) . . ?
C177 C70 S15 105.8(19) . . ?
C116 C71 C126 110(2) . . ?
C137 C72 C90 113(2) . . ?
C133 C73 C90 114(2) . . ?
C49 C74 C133 109(2) . . ?
C146 C75 C77 111(2) . . ?
C68 C76 C119 110(2) . . ?
C75 C77 C104 112(2) . . ?
C75 C77 C111 111(2) . . ?
C111 C77 C104 106(2) . . ?
C39 C78 C5 109(2) . . ?
C58 C78 C5 107(2) . . ?
C58 C78 C39 114(2) . . ?
C140 C79 C52 111(2) . . ?
C38 C80 C54 110(2) . . ?
C38 C80 C115 107(2) . . ?
C54 C80 C115 110(2) . . ?
C93 C81 C146 112(2) . . ?
C96 C82 C144 111(2) . . ?
C103 C83 C144 110(2) . . ?
C122 C84 C124 108(2) . . ?
C130 C84 C122 116(3) . . ?
C130 C84 C124 103(2) . . ?
C65 C85 C57 111(2) . . ?
C25 C86 C55 109(2) . . ?
C123 C87 C105 113(2) . . ?
C59 C88 C43 109(2) . . ?
C142 C89 C98 110(2) . . ?
C66 C90 C72 106(2) . . ?
C66 C90 C73 105(2) . . ?
C73 C90 C72 110(2) . . ?
C97 C91 C10 106(2) . . ?
C120 C91 C10 109(2) . . ?
C120 C91 C97 112(2) . . ?
C108 C92 C163 113(2) . . ?
C81 C93 C40 109(2) . . ?
C81 C93 C111 112(2) . . ?
C111 C93 C40 105(2) . . ?
C11 C94 C60 111(2) . . ?
C52 C95 C139 112(2) . . ?
C82 C96 S16 112.7(19) . . ?
C82 C96 C99 111(2) . . ?
C82 C96 C147 113(2) . . ?
C99 C96 S16 107.5(18) . . ?
C147 C96 S16 107.9(18) . . ?
C147 C96 C99 105(2) . . ?
C91 C97 C108 111(2) . . ?
C21 C98 C89 106(2) . . ?
C158 C98 C21 109(2) . . ?
C158 C98 C89 111(2) . . ?
C131 C99 C96 109(2) . . ?
C70 C100 C127 112(2) . . ?
C103 C101 C131 112(2) . . ?
C139 C102 C140 117(2) . . ?
C83 C103 C101 111(2) . . ?
C83 C103 C147 111(2) . . ?
C101 C103 C147 107(2) . . ?
C67 C104 C77 109(2) . . ?
C87 C105 C170 104(2) . . ?
C122 C105 C87 113(2) . . ?
C122 C105 C170 102(2) . . ?
C41 C106 C139 112(2) . . ?
C41 C107 C140 110(2) . . ?
C92 C108 C69 106(2) . . ?
C92 C108 C97 110(2) . . ?
C97 C108 C69 109(2) . . ?
C155 C109 C65 105.2(19) . . ?
C125 C110 C20 109(2) . . ?
C125 C110 C129 113(2) . . ?
C129 C110 C20 105(2) . . ?
C77 C111 C93 108(2) . . ?
C70 C112 C173 114(2) . . ?
C135 C113 C159 101(2) . . ?
C174 C113 C135 105(3) . . ?
C174 C113 C159 109(3) . . ?
C142 C114 C19 109(2) . . ?
C155 C115 C80 113(2) . . ?
C71 C116 C63 104(2) . . ?
C141 C116 C63 112(2) . . ?
C141 C116 C71 112(3) . . ?
C55 C117 C9 109(2) . . ?
C6 C118 C150 106(2) . . ?
C62 C119 C76 107(2) . . ?
C138 C119 C62 111(2) . . ?
C138 C119 C76 108(2) . . ?
C91 C120 C163 113(2) . . ?
C126 C121 C22 108(2) . . ?
C84 C122 C105 113(2) . . ?
C87 C123 C130 117(3) . . ?
C87 C123 C179 100(2) . . ?
C130 C123 C179 107(2) . . ?
C84 C124 C30 110(2) . . ?
C110 C125 C150 110(3) . . ?
C121 C126 C71 109(2) . . ?
C121 C126 C164 113(2) . . ?
C164 C126 C71 106(2) . . ?
C100 C127 C166 105(2) . . ?
C169 C127 C100 107(3) . . ?
C169 C127 C166 112(3) . . ?
C19 C128 C154 106(2) . . ?
C50 C129 C110 109(2) . . ?
C84 C130 C123 116(2) . . ?
C99 C131 C101 104(2) . . ?
C132 C131 C99 109(2) . . ?
C132 C131 C101 112(2) . . ?
C131 C132 C144 111(2) . . ?
C73 C133 C74 107(2) . . ?
C136 C133 C73 113(2) . . ?
C136 C133 C74 106(2) . . ?
C176 C134 C17 110(3) . . ?
C17 C135 C113 115(3) . . ?
C133 C136 C137 113(2) . . ?
C72 C137 C136 112(2) . . ?
C72 C137 C152 104(2) . . ?
C136 C137 C152 108(2) . . ?
C119 C138 C8 109(2) . . ?
C95 C139 C106 109(2) . . ?
C102 C139 C95 109(2) . . ?
C102 C139 C106 105(2) . . ?
C79 C140 C102 103(2) . . ?
C79 C140 C107 113(2) . . ?
C107 C140 C102 101.7(19) . . ?
C116 C141 C180 108(2) . . ?
C114 C142 C89 104(2) . . ?
C153 C142 C89 110(2) . . ?
C153 C142 C114 112(2) . . ?
C145 C143 C151 111(3) . . ?
C145 C143 C171 111(3) . . ?
C171 C143 C151 108(3) . . ?
C82 C144 C83 111(2) . . ?
C82 C144 C132 108(2) . . ?
C83 C144 C132 107(2) . . ?
C143 C145 C167 112(3) . . ?
C18 C146 C81 107(2) . . ?
C75 C146 C18 112(2) . . ?
C75 C146 C81 107(2) . . ?
C96 C147 C103 108(2) . . ?
C13 C148 C167 113(3) . . ?
C42 C149 C163 108(2) . . ?
C125 C150 C118 118(2) . . ?
C125 C150 C156 108(2) . . ?
C156 C150 C118 103(2) . . ?
C13 C151 C143 111(3) . . ?
C49 C152 C137 110(2) . . ?
C142 C153 C154 113(2) . . ?
C153 C154 C128 106(2) . . ?
C153 C154 C158 111(2) . . ?
C158 C154 C128 111(2) . . ?
C109 C155 C46 108(2) . . ?
C115 C155 C46 112(2) . . ?
C115 C155 C109 107(2) . . ?
C50 C156 C150 108(2) . . ?
C17 C157 C161 106(2) . . ?
C98 C158 C154 108(2) . . ?
C176 C159 C113 116(3) . . ?
C168 C160 C169 115(3) . . ?
C168 C160 C177 110(3) . . ?
C177 C160 C169 101(2) . . ?
C172 C161 C157 104(3) . . ?
C174 C161 C157 105(3) . . ?
C174 C161 C172 117(3) . . ?
C22 C162 C180 105(2) . . ?
C92 C163 C149 107(2) . . ?
C120 C163 C92 112(2) . . ?
C120 C163 C149 107(2) . . ?
C180 C164 C126 117(3) . . ?
C178 C165 C167 119(2) . . ?
C173 C166 C127 112(3) . . ?
C145 C167 C165 108(3) . . ?
C148 C167 C145 109(3) . . ?
C148 C167 C165 101(3) . . ?
C160 C168 C173 116(3) . . ?
C127 C169 C160 109(3) . . ?
C30 C170 C105 112(2) . . ?
C143 C171 C178 119(3) . . ?
C161 C172 C176 114(3) . . ?
C112 C173 C168 105(2) . . ?
C166 C173 C112 113(3) . . ?
C166 C173 C168 105(2) . . ?
C161 C174 C113 117(3) . . ?
C13 C175 C178 116(2) . . ?
C134 C176 C172 107(3) . . ?
C159 C176 C134 108(3) . . ?
C159 C176 C172 106(3) . . ?
C70 C177 C160 106(2) . . ?
C165 C178 C175 96(2) . . ?
C171 C178 C165 97(2) . . ?
C171 C178 C175 112(2) . . ?
C30 C179 C123 111(2) . . ?
C162 C180 C141 99(2) . . ?
C164 C180 C141 103(2) . . ?
C164 C180 C162 119(3) . . ?

loop_
_geom_bond_atom_site_label_1
_geom_bond_atom_site_label_2
_geom_bond_distance
_geom_bond_site_symmetry_2
_geom_bond_publ_flag
Au1 Ag1 2.7610(17) . ?
Au1 Ag7 2.7642(17) . ?
Au1 Ag8 2.7512(17) . ?
Au1 Ag9 2.7624(16) . ?
Au1 Ag10 2.8206(17) . ?
Au1 Ag11 2.7536(17) . ?
Au1 Ag12 2.7655(17) . ?
Au1 Ag13 2.8055(17) . ?
Au1 Ag14 2.7615(18) . ?
Au1 Ag15 2.8126(17) . ?
Au1 Ag17 2.7680(17) . ?
Au1 Ag18 2.7621(19) . ?
Ag1 Ag7 2.9662(19) . ?
Ag1 Ag8 2.984(2) . ?
Ag1 Ag11 2.859(2) . ?
Ag1 Ag12 2.897(2) . ?
Ag1 Ag15 2.880(2) . ?
Ag1 Ag19 3.137(2) . ?
Ag1 S4 2.462(6) . ?
Ag2 Ag4 2.954(3) . ?
Ag2 Ag5 2.889(3) . ?
Ag2 S17 2.352(8) . ?
Ag2 S18 2.366(7) . ?
Ag3 Ag12 3.007(3) . ?
Ag3 Ag21 3.085(3) . ?
Ag3 S7 2.407(6) . ?
Ag3 S15 2.429(7) . ?
Ag4 Ag6 2.937(3) . ?
Ag4 Ag16 3.247(3) . ?
Ag4 S12 2.388(7) . ?
Ag4 S18 2.492(7) . ?
Ag5 Ag21 3.277(3) . ?
Ag5 S5 2.600(6) . ?
Ag5 S14 2.536(7) . ?
Ag5 S17 2.427(8) . ?
Ag6 Ag19 3.277(3) . ?
Ag6 S8 2.674(6) . ?
Ag6 S16 2.473(7) . ?
Ag6 S18 2.448(7) . ?
Ag7 Ag8 2.987(2) . ?
Ag7 Ag9 2.866(2) . ?
Ag7 Ag11 2.919(2) . ?
Ag7 Ag13 2.856(2) . ?
Ag7 Ag26 3.144(2) . ?
Ag7 S8 2.469(6) . ?
Ag8 Ag9 2.893(2) . ?
Ag8 Ag10 2.855(2) . ?
Ag8 Ag12 2.839(2) . ?
Ag8 Ag21 3.097(2) . ?
Ag8 S5 2.452(6) . ?
Ag9 Ag10 2.992(2) . ?
Ag9 Ag13 2.881(2) . ?
Ag9 Ag14 2.924(2) . ?
Ag9 Ag20 3.159(2) . ?
Ag9 Ag23 3.075(2) . ?
Ag9 S1 2.464(5) . ?
Ag10 Ag12 2.887(2) . ?
Ag10 Ag14 3.034(2) . ?
Ag10 Ag18 2.835(2) . ?
Ag10 Ag20 2.960(2) . ?
Ag10 S3 2.459(6) . ?
Ag11 Ag13 2.964(2) . ?
Ag11 Ag15 2.869(2) . ?
Ag11 Ag17 2.933(2) . ?
Ag11 Ag22 3.168(2) . ?
Ag11 Ag25 3.006(3) . ?
Ag11 S10 2.468(6) . ?
Ag12 Ag15 2.977(2) . ?
Ag12 Ag18 2.915(2) . ?
Ag12 Ag24 3.124(2) . ?
Ag12 S7 2.463(6) . ?
Ag13 Ag14 2.877(2) . ?
Ag13 Ag17 3.054(2) . ?
Ag13 Ag22 2.958(2) . ?
Ag13 S6 2.484(6) . ?
Ag14 Ag17 2.878(2) . ?
Ag14 Ag18 2.905(2) . ?
Ag14 Ag20 2.924(2) . ?
Ag14 S2 2.462(6) . ?
Ag15 Ag17 2.866(2) . ?
Ag15 Ag18 3.026(2) . ?
Ag15 Ag24 2.964(2) . ?
Ag15 S13 2.459(6) . ?
Ag16 S4 2.726(6) . ?
Ag16 S12 2.400(7) . ?
Ag16 S15 2.423(7) . ?
Ag17 Ag18 2.895(2) . ?
Ag17 Ag22 2.941(2) . ?
Ag17 S9 2.449(6) . ?
Ag18 Ag24 2.937(2) . ?
Ag18 S11 2.474(6) . ?
Ag19 Ag25 3.022(3) . ?
Ag19 S01 2.869(6) . ?
Ag19 S4 2.433(6) . ?
Ag19 S16 2.461(7) . ?
Ag20 S1 2.864(6) . ?
Ag20 S2 2.419(6) . ?
Ag20 S3 2.418(6) . ?
Ag21 S01 2.845(6) . ?
Ag21 S5 2.422(6) . ?
Ag21 S15 2.405(7) . ?
Ag22 S6 2.452(6) . ?
Ag22 S9 2.432(6) . ?
Ag22 S10 2.846(6) . ?
Ag23 Ag26 3.017(3) . ?
Ag23 S1 2.401(6) . ?
Ag23 S14 2.405(7) . ?
Ag24 S7 2.834(6) . ?
Ag24 S11 2.449(7) . ?
Ag24 S13 2.439(7) . ?
Ag25 S10 2.419(6) . ?
Ag25 S16 2.419(7) . ?
Ag26 S01 2.834(6) . ?
Ag26 S8 2.423(6) . ?
Ag26 S14 2.420(7) . ?
S1 C3 1.85(2) . ?
S2 C19 1.87(3) . ?
S3 C43 1.82(2) . ?
S4 C68 1.82(2) . ?
S5 C41 1.83(2) . ?
S6 C30 1.81(3) . ?
S7 C67 1.83(3) . ?
S8 C29 1.85(2) . ?
S9 C49 1.85(3) . ?
S10 C65 1.83(2) . ?
S11 C42 1.79(3) . ?
S12 C6 1.81(3) . ?
S13 C22 1.85(3) . ?
S14 C2 1.85(2) . ?
S15 C70 1.84(3) . ?
S16 C96 1.83(3) . ?
S17 C17 1.81(3) . ?
S18 C13 1.80(3) . ?
C1 C4 1.46(3) . ?
C1 C11 1.51(4) . ?
C2 C12 1.54(3) . ?
C2 C26 1.53(3) . ?
C2 C45 1.52(4) . ?
C3 C16 1.50(3) . ?
C3 C47 1.56(3) . ?
C3 C56 1.54(3) . ?
C4 C31 1.52(3) . ?
C4 C45 1.58(3) . ?
C5 C29 1.49(3) . ?
C5 C78 1.57(3) . ?
C6 C20 1.53(4) . ?
C6 C64 1.53(4) . ?
C6 C118 1.52(4) . ?
C7 C51 1.42(4) . ?
C7 C61 1.48(4) . ?
C8 C23 1.59(3) . ?
C8 C34 1.55(4) . ?
C8 C138 1.50(4) . ?
C9 C16 1.55(3) . ?
C9 C35 1.49(3) . ?
C9 C117 1.56(3) . ?
C10 C42 1.55(4) . ?
C10 C91 1.57(4) . ?
C11 C12 1.50(3) . ?
C11 C94 1.50(3) . ?
C13 C148 1.51(4) . ?
C13 C151 1.52(4) . ?
C13 C175 1.537(10) . ?
C14 C29 1.51(3) . ?
C14 C33 1.56(3) . ?
C15 C51 1.50(4) . ?
C15 C59 1.52(4) . ?
C17 C134 1.58(4) . ?
C17 C135 1.45(4) . ?
C17 C157 1.55(4) . ?
C18 C67 1.49(4) . ?
C18 C146 1.52(4) . ?
C19 C21 1.48(4) . ?
C19 C114 1.52(4) . ?
C19 C128 1.48(4) . ?
C20 C110 1.58(4) . ?
C21 C98 1.51(4) . ?
C22 C63 1.49(4) . ?
C22 C121 1.53(4) . ?
C22 C162 1.55(4) . ?
C23 C68 1.48(3) . ?
C24 C43 1.50(3) . ?
C24 C51 1.57(3) . ?
C25 C35 1.55(3) . ?
C25 C47 1.52(3) . ?
C25 C86 1.54(3) . ?
C26 C60 1.57(3) . ?
C27 C34 1.50(3) . ?
C27 C37 1.61(3) . ?
C27 C62 1.42(4) . ?
C28 C29 1.52(4) . ?
C28 C32 1.55(3) . ?
C30 C124 1.59(4) . ?
C30 C170 1.54(4) . ?
C30 C179 1.57(4) . ?
C31 C60 1.45(3) . ?
C32 C36 1.53(4) . ?
C32 C58 1.53(3) . ?
C33 C36 1.46(4) . ?
C33 C39 1.54(3) . ?
C37 C68 1.57(3) . ?
C38 C65 1.53(3) . ?
C38 C80 1.49(3) . ?
C39 C78 1.52(4) . ?
C40 C67 1.53(3) . ?
C40 C93 1.56(4) . ?
C41 C44 1.52(3) . ?
C41 C106 1.52(3) . ?
C41 C107 1.47(4) . ?
C42 C69 1.56(4) . ?
C42 C149 1.51(4) . ?
C43 C48 1.54(3) . ?
C43 C88 1.59(3) . ?
C44 C52 1.57(3) . ?
C46 C57 1.51(4) . ?
C46 C155 1.57(4) . ?
C48 C61 1.54(4) . ?
C49 C66 1.52(4) . ?
C49 C74 1.56(4) . ?
C49 C152 1.49(4) . ?
C50 C64 1.56(4) . ?
C50 C129 1.45(4) . ?
C50 C156 1.47(4) . ?
C52 C79 1.53(4) . ?
C52 C95 1.41(3) . ?
C53 C59 1.48(4) . ?
C53 C61 1.55(4) . ?
C54 C57 1.45(4) . ?
C54 C80 1.51(4) . ?
C55 C56 1.55(3) . ?
C55 C86 1.54(3) . ?
C55 C117 1.51(3) . ?
C57 C85 1.56(4) . ?
C58 C78 1.50(4) . ?
C59 C88 1.52(4) . ?
C60 C94 1.53(3) . ?
C62 C119 1.55(4) . ?
C63 C116 1.51(4) . ?
C65 C85 1.47(4) . ?
C65 C109 1.60(4) . ?
C66 C90 1.50(4) . ?
C67 C104 1.47(4) . ?
C68 C76 1.49(4) . ?
C69 C108 1.58(4) . ?
C70 C100 1.49(4) . ?
C70 C112 1.45(4) . ?
C70 C177 1.60(4) . ?
C71 C116 1.47(4) . ?
C71 C126 1.53(4) . ?
C72 C90 1.53(4) . ?
C72 C137 1.50(4) . ?
C73 C90 1.51(4) . ?
C73 C133 1.49(4) . ?
C74 C133 1.58(4) . ?
C75 C77 1.47(4) . ?
C75 C146 1.44(4) . ?
C76 C119 1.58(3) . ?
C77 C104 1.57(4) . ?
C77 C111 1.52(4) . ?
C79 C140 1.46(4) . ?
C80 C115 1.52(4) . ?
C81 C93 1.41(4) . ?
C81 C146 1.57(4) . ?
C82 C96 1.46(4) . ?
C82 C144 1.49(4) . ?
C83 C103 1.48(4) . ?
C83 C144 1.56(4) . ?
C84 C122 1.46(4) . ?
C84 C124 1.58(4) . ?
C84 C130 1.38(4) . ?
C87 C105 1.55(4) . ?
C87 C123 1.40(4) . ?
C89 C98 1.55(4) . ?
C89 C142 1.54(4) . ?
C91 C97 1.49(4) . ?
C91 C120 1.46(4) . ?
C92 C108 1.47(4) . ?
C92 C163 1.53(4) . ?
C93 C111 1.55(4) . ?
C95 C139 1.51(4) . ?
C96 C99 1.60(4) . ?
C96 C147 1.52(4) . ?
C97 C108 1.53(4) . ?
C98 C158 1.50(4) . ?
C99 C131 1.52(4) . ?
C100 C127 1.55(4) . ?
C101 C103 1.48(4) . ?
C101 C131 1.53(4) . ?
C102 C139 1.35(4) . ?
C102 C140 1.67(3) . ?
C103 C147 1.56(4) . ?
C105 C122 1.53(4) . ?
C105 C170 1.59(4) . ?
C106 C139 1.53(3) . ?
C107 C140 1.57(3) . ?
C109 C155 1.57(3) . ?
C110 C125 1.45(4) . ?
C110 C129 1.54(4) . ?
C112 C173 1.52(4) . ?
C113 C135 1.56(4) . ?
C113 C159 1.58(4) . ?
C113 C174 1.47(4) . ?
C114 C142 1.52(4) . ?
C115 C155 1.45(4) . ?
C116 C141 1.39(4) . ?
C118 C150 1.56(4) . ?
C119 C138 1.48(4) . ?
C120 C163 1.45(4) . ?
C121 C126 1.44(4) . ?
C123 C130 1.48(4) . ?
C123 C179 1.59(4) . ?
C125 C150 1.51(4) . ?
C126 C164 1.51(4) . ?
C127 C166 1.61(4) . ?
C127 C169 1.44(4) . ?
C128 C154 1.56(4) . ?
C131 C132 1.48(4) . ?
C132 C144 1.56(4) . ?
C133 C136 1.44(4) . ?
C134 C176 1.52(4) . ?
C136 C137 1.52(4) . ?
C137 C152 1.58(4) . ?
C141 C180 1.82(4) . ?
C142 C153 1.42(4) . ?
C143 C145 1.37(4) . ?
C143 C151 1.56(4) . ?
C143 C171 1.42(4) . ?
C145 C167 1.54(4) . ?
C148 C167 1.53(4) . ?
C149 C163 1.61(4) . ?
C150 C156 1.56(4) . ?
C153 C154 1.51(4) . ?
C154 C158 1.53(4) . ?
C157 C161 1.69(4) . ?
C159 C176 1.42(4) . ?
C160 C168 1.35(4) . ?
C160 C169 1.63(4) . ?
C160 C177 1.62(4) . ?
C161 C172 1.39(4) . ?
C161 C174 1.37(4) . ?
C162 C180 1.63(4) . ?
C164 C180 1.25(4) . ?
C165 C167 1.60(4) . ?
C165 C178 1.536(10) . ?
C166 C173 1.42(4) . ?
C168 C173 1.531(10) . ?
C171 C178 1.533(10) . ?
C172 C176 1.59(4) . ?
C175 C178 1.539(10) . ?

loop_
_geom_torsion_atom_site_label_1
_geom_torsion_atom_site_label_2
_geom_torsion_atom_site_label_3
_geom_torsion_atom_site_label_4
_geom_torsion
_geom_torsion_site_symmetry_1
_geom_torsion_site_symmetry_2
_geom_torsion_site_symmetry_3
_geom_torsion_site_symmetry_4
_geom_torsion_publ_flag
Ag1 S4 C68 C23 21(2) . . . . ?
Ag1 S4 C68 C37 138.6(14) . . . . ?
Ag1 S4 C68 C76 -101.1(16) . . . . ?
Ag2 S17 C17 C134 153.1(18) . . . . ?
Ag2 S17 C17 C135 30(3) . . . . ?
Ag2 S17 C17 C157 -94(2) . . . . ?
Ag2 S18 C13 C148 32(2) . . . . ?
Ag2 S18 C13 C151 -92(2) . . . . ?
Ag2 S18 C13 C175 148.9(18) . . . . ?
Ag3 S7 C67 C18 -161.5(14) . . . . ?
Ag3 S7 C67 C40 79.1(18) . . . . ?
Ag3 S7 C67 C104 -43.7(18) . . . . ?
Ag3 S15 C70 C100 -30(3) . . . . ?
Ag3 S15 C70 C112 -154.0(17) . . . . ?
Ag3 S15 C70 C177 92.5(19) . . . . ?
Ag4 S12 C6 C20 31(2) . . . . ?
Ag4 S12 C6 C64 -87.5(18) . . . . ?
Ag4 S12 C6 C118 158.3(16) . . . . ?
Ag4 S18 C13 C148 -47(2) . . . . ?
Ag4 S18 C13 C151 -171.2(18) . . . . ?
Ag4 S18 C13 C175 70(2) . . . . ?
Ag5 S5 C41 C44 -146.9(15) . . . . ?
Ag5 S5 C41 C106 -30.0(19) . . . . ?
Ag5 S5 C41 C107 87.8(17) . . . . ?
Ag5 S14 C2 C12 39(2) . . . . ?
Ag5 S14 C2 C26 159.4(13) . . . . ?
Ag5 S14 C2 C45 -81.2(18) . . . . ?
Ag5 S17 C17 C134 75(2) . . . . ?
Ag5 S17 C17 C135 -48(3) . . . . ?
Ag5 S17 C17 C157 -171.9(18) . . . . ?
Ag6 S8 C29 C5 -33.7(19) . . . . ?
Ag6 S8 C29 C14 -154.3(14) . . . . ?
Ag6 S8 C29 C28 84.4(17) . . . . ?
Ag6 S16 C96 C82 164.7(16) . . . . ?
Ag6 S16 C96 C99 -73(2) . . . . ?
Ag6 S16 C96 C147 40(2) . . . . ?
Ag6 S18 C13 C148 -124.5(17) . . . . ?
Ag6 S18 C13 C151 111.0(18) . . . . ?
Ag6 S18 C13 C175 -8(2) . . . . ?
Ag7 S8 C29 C5 147.3(15) . . . . ?
Ag7 S8 C29 C14 26.7(19) . . . . ?
Ag7 S8 C29 C28 -94.7(17) . . . . ?
Ag8 S5 C41 C44 27(2) . . . . ?
Ag8 S5 C41 C106 144.3(15) . . . . ?
Ag8 S5 C41 C107 -97.9(17) . . . . ?
Ag9 S1 C3 C16 -125.8(15) . . . . ?
Ag9 S1 C3 C47 114.1(14) . . . . ?
Ag9 S1 C3 C56 -3.7(18) . . . . ?
Ag10 S3 C43 C24 -41(2) . . . . ?
Ag10 S3 C43 C48 82.3(16) . . . . ?
Ag10 S3 C43 C88 -163.8(13) . . . . ?
Ag11 S10 C65 C38 121.9(16) . . . . ?
Ag11 S10 C65 C85 -118.3(16) . . . . ?
Ag11 S10 C65 C109 4.7(18) . . . . ?
Ag12 S7 C67 C18 117.5(15) . . . . ?
Ag12 S7 C67 C40 -2(2) . . . . ?
Ag12 S7 C67 C104 -124.7(16) . . . . ?
Ag13 S6 C30 C124 -117.5(17) . . . . ?
Ag13 S6 C30 C170 7(2) . . . . ?
Ag13 S6 C30 C179 127.4(16) . . . . ?
Ag14 S2 C19 C21 -3(2) . . . . ?
Ag14 S2 C19 C114 -120.6(16) . . . . ?
Ag14 S2 C19 C128 123.4(16) . . . . ?
Ag15 S13 C22 C63 -143.4(16) . . . . ?
Ag15 S13 C22 C121 -25(2) . . . . ?
Ag15 S13 C22 C162 98.7(17) . . . . ?
Ag16 S4 C68 C23 -161.4(16) . . . . ?
Ag16 S4 C68 C37 -43.8(17) . . . . ?
Ag16 S4 C68 C76 76.5(17) . . . . ?
Ag16 S12 C6 C20 -59(2) . . . . ?
Ag16 S12 C6 C64 -177.9(16) . . . . ?
Ag16 S12 C6 C118 68.0(19) . . . . ?
Ag16 S15 C70 C100 164.2(18) . . . . ?
Ag16 S15 C70 C112 40(2) . . . . ?
Ag16 S15 C70 C177 -74(2) . . . . ?
Ag17 S9 C49 C66 142.2(15) . . . . ?
Ag17 S9 C49 C74 24(2) . . . . ?
Ag17 S9 C49 C152 -97.5(18) . . . . ?
Ag18 S11 C42 C10 106.8(18) . . . . ?
Ag18 S11 C42 C69 -137.6(15) . . . . ?
Ag18 S11 C42 C149 -15(2) . . . . ?
Ag19 S4 C68 C23 -65.2(19) . . . . ?
Ag19 S4 C68 C37 52.3(17) . . . . ?
Ag19 S4 C68 C76 172.7(15) . . . . ?
Ag19 S16 C96 C82 72(2) . . . . ?
Ag19 S16 C96 C99 -165.5(15) . . . . ?
Ag19 S16 C96 C147 -52.5(19) . . . . ?
Ag20 S1 C3 C16 156.8(15) . . . . ?
Ag20 S1 C3 C47 36.7(16) . . . . ?
Ag20 S1 C3 C56 -81.1(16) . . . . ?
Ag20 S2 C19 C21 -82(2) . . . . ?
Ag20 S2 C19 C114 161.1(15) . . . . ?
Ag20 S2 C19 C128 45.1(19) . . . . ?
Ag20 S3 C43 C24 40.1(19) . . . . ?
Ag20 S3 C43 C48 163.0(14) . . . . ?
Ag20 S3 C43 C88 -83.1(16) . . . . ?
Ag21 S5 C41 C44 -59.9(18) . . . . ?
Ag21 S5 C41 C106 57.1(18) . . . . ?
Ag21 S5 C41 C107 174.9(15) . . . . ?
Ag21 S15 C70 C100 58(2) . . . . ?
Ag21 S15 C70 C112 -66(2) . . . . ?
Ag21 S15 C70 C177 -179.4(16) . . . . ?
Ag22 S6 C30 C124 -39(2) . . . . ?
Ag22 S6 C30 C170 86.2(19) . . . . ?
Ag22 S6 C30 C179 -153.8(15) . . . . ?
Ag22 S9 C49 C66 63.5(18) . . . . ?
Ag22 S9 C49 C74 -54(2) . . . . ?
Ag22 S9 C49 C152 -176.2(16) . . . . ?
Ag22 S10 C65 C38 43.5(19) . . . . ?
Ag22 S10 C65 C85 163.3(15) . . . . ?
Ag22 S10 C65 C109 -73.6(17) . . . . ?
Ag23 S1 C3 C16 -42.3(18) . . . . ?
Ag23 S1 C3 C47 -162.4(13) . . . . ?
Ag23 S1 C3 C56 79.8(16) . . . . ?
Ag23 S14 C2 C12 -143.6(14) . . . . ?
Ag23 S14 C2 C26 -23(2) . . . . ?
Ag23 S14 C2 C45 96.4(17) . . . . ?
Ag24 S7 C67 C18 40.5(18) . . . . ?
Ag24 S7 C67 C40 -78.9(18) . . . . ?
Ag24 S7 C67 C104 158.3(15) . . . . ?
Ag24 S11 C42 C10 29(2) . . . . ?
Ag24 S11 C42 C69 144.4(15) . . . . ?
Ag24 S11 C42 C149 -93.0(18) . . . . ?
Ag24 S13 C22 C63 -63.9(19) . . . . ?
Ag24 S13 C22 C121 55(2) . . . . ?
Ag24 S13 C22 C162 178.3(15) . . . . ?
Ag25 S10 C65 C38 -156.1(15) . . . . ?
Ag25 S10 C65 C85 -36.3(19) . . . . ?
Ag25 S10 C65 C109 86.7(17) . . . . ?
Ag25 S16 C96 C82 -11(2) . . . . ?
Ag25 S16 C96 C99 111.5(17) . . . . ?
Ag25 S16 C96 C147 -135.6(16) . . . . ?
Ag26 S8 C29 C5 59.1(19) . . . . ?
Ag26 S8 C29 C14 -61.5(17) . . . . ?
Ag26 S8 C29 C28 177.2(15) . . . . ?
Ag26 S14 C2 C12 -58.8(18) . . . . ?
Ag26 S14 C2 C26 61.9(18) . . . . ?
Ag26 S14 C2 C45 -178.8(15) . . . . ?
S1 C3 C16 C9 -174.7(16) . . . . ?
S1 C3 C47 C25 -178.5(15) . . . . ?
S1 C3 C56 C55 179.6(15) . . . . ?
S2 C19 C21 C98 -177.5(19) . . . . ?
S2 C19 C114 C142 -173.8(19) . . . . ?
S2 C19 C128 C154 177.3(17) . . . . ?
S3 C43 C48 C61 177.6(17) . . . . ?
S3 C43 C88 C59 -174.5(17) . . . . ?
S4 C68 C76 C119 -174.0(16) . . . . ?
S5 C41 C44 C52 178.4(16) . . . . ?
S5 C41 C106 C139 -177.2(18) . . . . ?
S5 C41 C107 C140 179.9(16) . . . . ?
S6 C30 C124 C84 -178.6(18) . . . . ?
S6 C30 C170 C105 175.2(18) . . . . ?
S6 C30 C179 C123 174.7(18) . . . . ?
S7 C67 C104 C77 -174.9(16) . . . . ?
S9 C49 C66 C90 176.2(18) . . . . ?
S9 C49 C74 C133 177.6(17) . . . . ?
S9 C49 C152 C137 -179.4(18) . . . . ?
S10 C65 C85 C57 -178.2(17) . . . . ?
S10 C65 C109 C155 178.6(17) . . . . ?
S11 C42 C69 C108 -180.0(17) . . . . ?
S11 C42 C149 C163 -176.1(17) . . . . ?
S12 C6 C20 C110 -179.4(18) . . . . ?
S12 C6 C64 C50 -176.9(18) . . . . ?
S12 C6 C118 C150 -174.9(18) . . . . ?
S13 C22 C63 C116 -175.2(19) . . . . ?
S13 C22 C121 C126 178.2(19) . . . . ?
S13 C22 C162 C180 -173.0(17) . . . . ?
S14 C2 C12 C11 -177.6(17) . . . . ?
S14 C2 C26 C60 175.7(16) . . . . ?
S14 C2 C45 C4 179.2(16) . . . . ?
S15 C70 C100 C127 176(2) . . . . ?
S15 C70 C112 C173 -178.9(19) . . . . ?
S15 C70 C177 C160 175.2(19) . . . . ?
S16 C96 C99 C131 -179.5(19) . . . . ?
S16 C96 C147 C103 -177.9(18) . . . . ?
S17 C17 C134 C176 177(2) . . . . ?
S17 C17 C135 C113 -176(2) . . . . ?
S17 C17 C157 C161 -179(2) . . . . ?
S18 C13 C148 C167 -179(2) . . . . ?
S18 C13 C151 C143 180(2) . . . . ?
S18 C13 C175 C178 170(2) . . . . ?
C1 C4 C31 C60 53(3) . . . . ?
C1 C4 C45 C2 -59(3) . . . . ?
C1 C11 C12 C2 59(3) . . . . ?
C1 C11 C94 C60 -58(2) . . . . ?
C2 C26 C60 C31 -59(3) . . . . ?
C2 C26 C60 C94 62(3) . . . . ?
C4 C1 C11 C12 -63(3) . . . . ?
C4 C1 C11 C94 57(3) . . . . ?
C4 C31 C60 C26 64(3) . . . . ?
C4 C31 C60 C94 -54(3) . . . . ?
C6 C20 C110 C125 -60(3) . . . . ?
C6 C20 C110 C129 61(3) . . . . ?
C6 C118 C150 C125 48(3) . . . . ?
C6 C118 C150 C156 -71(3) . . . . ?
C8 C23 C68 S4 179.2(17) . . . . ?
C8 C23 C68 C37 63(3) . . . . ?
C8 C23 C68 C76 -58(3) . . . . ?
C10 C42 C69 C108 -59(3) . . . . ?
C10 C42 C149 C163 59(3) . . . . ?
C10 C91 C97 C108 62(3) . . . . ?
C10 C91 C120 C163 -61(3) . . . . ?
C11 C1 C4 C31 -55(3) . . . . ?
C11 C1 C4 C45 61(3) . . . . ?
C12 C2 C26 C60 -62(2) . . . . ?
C12 C2 C45 C4 59(3) . . . . ?
C12 C11 C94 C60 61(3) . . . . ?
C13 C148 C167 C145 54(3) . . . . ?
C13 C148 C167 C165 -59(3) . . . . ?
C13 C175 C178 C165 63(3) . . . . ?
C13 C175 C178 C171 -38(3) . . . . ?
C14 C33 C36 C32 -59(3) . . . . ?
C14 C33 C39 C78 65(3) . . . . ?
C15 C59 C88 C43 -60(3) . . . . ?
C16 C3 C47 C25 61(2) . . . . ?
C16 C3 C56 C55 -58(2) . . . . ?
C16 C9 C35 C25 -59(3) . . . . ?
C16 C9 C117 C55 65(2) . . . . ?
C17 C134 C176 C159 56(3) . . . . ?
C17 C134 C176 C172 -58(3) . . . . ?
C17 C157 C161 C172 66(3) . . . . ?
C17 C157 C161 C174 -58(3) . . . . ?
C18 C67 C104 C77 -58(3) . . . . ?
C19 C21 C98 C89 61(3) . . . . ?
C19 C21 C98 C158 -59(3) . . . . ?
C19 C114 C142 C89 -65(3) . . . . ?
C19 C114 C142 C153 54(3) . . . . ?
C19 C128 C154 C153 -64(3) . . . . ?
C19 C128 C154 C158 57(3) . . . . ?
C20 C6 C64 C50 61(3) . . . . ?
C20 C6 C118 C150 -49(3) . . . . ?
C20 C110 C125 C150 58(3) . . . . ?
C20 C110 C129 C50 -67(3) . . . . ?
C21 C19 C114 C142 65(3) . . . . ?
C21 C19 C128 C154 -56(3) . . . . ?
C21 C98 C158 C154 60(3) . . . . ?
C22 C63 C116 C71 -62(3) . . . . ?
C22 C63 C116 C141 59(3) . . . . ?
C22 C121 C126 C71 63(3) . . . . ?
C22 C121 C126 C164 -55(3) . . . . ?
C22 C162 C180 C141 -66(2) . . . . ?
C22 C162 C180 C164 44(4) . . . . ?
C23 C8 C34 C27 62(3) . . . . ?
C23 C8 C138 C119 -61(3) . . . . ?
C23 C68 C76 C119 61(3) . . . . ?
C24 C43 C48 C61 -55(3) . . . . ?
C24 C43 C88 C59 58(3) . . . . ?
C26 C2 C12 C11 61(3) . . . . ?
C26 C2 C45 C4 -61(3) . . . . ?
C26 C60 C94 C11 -61(3) . . . . ?
C27 C37 C68 S4 176.6(16) . . . . ?
C27 C37 C68 C23 -62(2) . . . . ?
C27 C37 C68 C76 57(3) . . . . ?
C27 C62 C119 C76 -63(3) . . . . ?
C27 C62 C119 C138 53(3) . . . . ?
C28 C32 C36 C33 58(3) . . . . ?
C28 C32 C58 C78 -62(3) . . . . ?
C29 C5 C78 C39 61(3) . . . . ?
C29 C5 C78 C58 -63(3) . . . . ?
C29 C14 C33 C36 58(3) . . . . ?
C29 C14 C33 C39 -64(3) . . . . ?
C29 C28 C32 C36 -58(3) . . . . ?
C29 C28 C32 C58 60(3) . . . . ?
C31 C4 C45 C2 62(3) . . . . ?
C31 C60 C94 C11 59(3) . . . . ?
C32 C28 C29 S8 -178.5(16) . . . . ?
C32 C28 C29 C5 -61(3) . . . . ?
C32 C28 C29 C14 60(3) . . . . ?
C32 C58 C78 C5 64(2) . . . . ?
C32 C58 C78 C39 -57(3) . . . . ?
C33 C14 C29 S8 -178.8(16) . . . . ?
C33 C14 C29 C5 62(3) . . . . ?
C33 C14 C29 C28 -58(2) . . . . ?
C33 C39 C78 C5 -64(2) . . . . ?
C33 C39 C78 C58 56(3) . . . . ?
C34 C8 C23 C68 -63(3) . . . . ?
C34 C8 C138 C119 59(3) . . . . ?
C34 C27 C37 C68 61(3) . . . . ?
C34 C27 C62 C119 -53(3) . . . . ?
C35 C9 C16 C3 57(3) . . . . ?
C35 C9 C117 C55 -58(2) . . . . ?
C35 C25 C47 C3 -61(2) . . . . ?
C35 C25 C86 C55 61(2) . . . . ?
C36 C32 C58 C78 55(3) . . . . ?
C36 C33 C39 C78 -57(3) . . . . ?
C37 C27 C34 C8 -62(3) . . . . ?
C37 C27 C62 C119 64(3) . . . . ?
C37 C68 C76 C119 -57(3) . . . . ?
C38 C65 C85 C57 -59(3) . . . . ?
C38 C65 C109 C155 61(2) . . . . ?
C38 C80 C115 C155 -64(3) . . . . ?
C39 C33 C36 C32 60(3) . . . . ?
C40 C67 C104 C77 61(3) . . . . ?
C40 C93 C111 C77 -65(3) . . . . ?
C41 C44 C52 C79 57(3) . . . . ?
C41 C44 C52 C95 -65(3) . . . . ?
C41 C106 C139 C95 55(3) . . . . ?
C41 C106 C139 C102 -62(3) . . . . ?
C41 C107 C140 C79 -55(3) . . . . ?
C41 C107 C140 C102 56(2) . . . . ?
C42 C10 C91 C97 -65(3) . . . . ?
C42 C10 C91 C120 55(3) . . . . ?
C42 C69 C108 C92 -59(3) . . . . ?
C42 C69 C108 C97 59(3) . . . . ?
C42 C149 C163 C92 57(3) . . . . ?
C42 C149 C163 C120 -63(3) . . . . ?
C43 C24 C51 C7 -60(3) . . . . ?
C43 C24 C51 C15 60(3) . . . . ?
C43 C48 C61 C7 53(3) . . . . ?
C43 C48 C61 C53 -63(3) . . . . ?
C44 C41 C106 C139 -57(3) . . . . ?
C44 C41 C107 C140 55(3) . . . . ?
C44 C52 C79 C140 -58(3) . . . . ?
C44 C52 C95 C139 63(3) . . . . ?
C45 C2 C12 C11 -59(3) . . . . ?
C45 C2 C26 C60 57(3) . . . . ?
C45 C4 C31 C60 -64(3) . . . . ?
C46 C57 C85 C65 -62(3) . . . . ?
C47 C3 C16 C9 -56(2) . . . . ?
C47 C3 C56 C55 62(2) . . . . ?
C47 C25 C35 C9 60(3) . . . . ?
C47 C25 C86 C55 -59(3) . . . . ?
C48 C43 C88 C59 -59(2) . . . . ?
C49 C66 C90 C72 -54(3) . . . . ?
C49 C66 C90 C73 62(3) . . . . ?
C49 C74 C133 C73 -59(3) . . . . ?
C49 C74 C133 C136 62(3) . . . . ?
C51 C7 C61 C48 -58(3) . . . . ?
C51 C7 C61 C53 57(3) . . . . ?
C51 C15 C59 C53 -56(3) . . . . ?
C51 C15 C59 C88 65(3) . . . . ?
C51 C24 C43 S3 -179.6(16) . . . . ?
C51 C24 C43 C48 58(3) . . . . ?
C51 C24 C43 C88 -57(3) . . . . ?
C52 C79 C140 C102 -54(2) . . . . ?
C52 C79 C140 C107 56(3) . . . . ?
C52 C95 C139 C102 55(3) . . . . ?
C52 C95 C139 C106 -59(3) . . . . ?
C53 C59 C88 C43 60(3) . . . . ?
C54 C57 C85 C65 60(3) . . . . ?
C54 C80 C115 C155 55(3) . . . . ?
C56 C3 C16 C9 63(2) . . . . ?
C56 C3 C47 C25 -59(2) . . . . ?
C56 C55 C86 C25 60(2) . . . . ?
C56 C55 C117 C9 -62(2) . . . . ?
C57 C46 C155 C109 -66(2) . . . . ?
C57 C46 C155 C115 52(3) . . . . ?
C57 C54 C80 C38 60(3) . . . . ?
C57 C54 C80 C115 -57(3) . . . . ?
C58 C32 C36 C33 -58(3) . . . . ?
C59 C15 C51 C7 55(3) . . . . ?
C59 C15 C51 C24 -63(3) . . . . ?
C59 C53 C61 C7 -57(3) . . . . ?
C59 C53 C61 C48 61(3) . . . . ?
C61 C7 C51 C15 -57(3) . . . . ?
C61 C7 C51 C24 60(3) . . . . ?
C61 C53 C59 C15 58(3) . . . . ?
C61 C53 C59 C88 -61(3) . . . . ?
C62 C27 C34 C8 54(3) . . . . ?
C62 C27 C37 C68 -58(3) . . . . ?
C62 C119 C138 C8 -54(3) . . . . ?
C63 C22 C121 C126 -61(3) . . . . ?
C63 C22 C162 C180 69(3) . . . . ?
C63 C116 C141 C180 -61(3) . . . . ?
C64 C6 C20 C110 -59(3) . . . . ?
C64 C6 C118 C150 69(3) . . . . ?
C64 C50 C129 C110 69(3) . . . . ?
C64 C50 C156 C150 -63(3) . . . . ?
C65 C38 C80 C54 -57(3) . . . . ?
C65 C38 C80 C115 62(3) . . . . ?
C65 C109 C155 C46 60(2) . . . . ?
C65 C109 C155 C115 -61(3) . . . . ?
C66 C49 C74 C133 58(3) . . . . ?
C66 C49 C152 C137 -59(3) . . . . ?
C67 C18 C146 C75 -58(3) . . . . ?
C67 C18 C146 C81 59(3) . . . . ?
C67 C40 C93 C81 -60(3) . . . . ?
C67 C40 C93 C111 61(3) . . . . ?
C68 C76 C119 C62 56(3) . . . . ?
C68 C76 C119 C138 -63(3) . . . . ?
C69 C42 C149 C163 -57(3) . . . . ?
C70 C100 C127 C166 58(3) . . . . ?
C70 C100 C127 C169 -61(3) . . . . ?
C70 C112 C173 C166 -53(3) . . . . ?
C70 C112 C173 C168 61(3) . . . . ?
C71 C116 C141 C180 55(3) . . . . ?
C71 C126 C164 C180 -69(3) . . . . ?
C72 C137 C152 C49 63(3) . . . . ?
C73 C133 C136 C137 53(3) . . . . ?
C74 C49 C66 C90 -62(3) . . . . ?
C74 C49 C152 C137 57(3) . . . . ?
C74 C133 C136 C137 -65(3) . . . . ?
C75 C77 C104 C67 57(3) . . . . ?
C75 C77 C111 C93 -55(3) . . . . ?
C76 C119 C138 C8 62(3) . . . . ?
C77 C75 C146 C18 55(3) . . . . ?
C77 C75 C146 C81 -62(3) . . . . ?
C78 C5 C29 S8 -179.9(17) . . . . ?
C78 C5 C29 C14 -59(3) . . . . ?
C78 C5 C29 C28 62(3) . . . . ?
C79 C52 C95 C139 -58(3) . . . . ?
C80 C38 C65 S10 178.6(18) . . . . ?
C80 C38 C65 C85 58(3) . . . . ?
C80 C38 C65 C109 -64(3) . . . . ?
C80 C54 C57 C46 59(3) . . . . ?
C80 C54 C57 C85 -59(3) . . . . ?
C80 C115 C155 C46 -54(3) . . . . ?
C80 C115 C155 C109 65(3) . . . . ?
C81 C93 C111 C77 53(3) . . . . ?
C82 C96 C99 C131 -56(3) . . . . ?
C82 C96 C147 C103 57(3) . . . . ?
C83 C103 C147 C96 -57(3) . . . . ?
C85 C65 C109 C155 -59(3) . . . . ?
C86 C25 C35 C9 -61(2) . . . . ?
C86 C25 C47 C3 58(3) . . . . ?
C86 C55 C56 C3 -63(2) . . . . ?
C86 C55 C117 C9 57(2) . . . . ?
C87 C105 C122 C84 42(3) . . . . ?
C87 C105 C170 C30 -55(3) . . . . ?
C87 C123 C130 C84 -45(4) . . . . ?
C87 C123 C179 C30 68(3) . . . . ?
C88 C43 C48 C61 63(2) . . . . ?
C89 C98 C158 C154 -57(3) . . . . ?
C89 C142 C153 C154 58(3) . . . . ?
C90 C72 C137 C136 51(3) . . . . ?
C90 C72 C137 C152 -66(3) . . . . ?
C90 C73 C133 C74 62(3) . . . . ?
C90 C73 C133 C136 -54(3) . . . . ?
C91 C10 C42 S11 -179.9(18) . . . . ?
C91 C10 C42 C69 64(3) . . . . ?
C91 C10 C42 C149 -57(3) . . . . ?
C91 C97 C108 C69 -61(3) . . . . ?
C91 C97 C108 C92 55(3) . . . . ?
C91 C120 C163 C92 -52(3) . . . . ?
C91 C120 C163 C149 65(3) . . . . ?
C93 C40 C67 S7 177.1(17) . . . . ?
C93 C40 C67 C18 58(3) . . . . ?
C93 C40 C67 C104 -61(3) . . . . ?
C93 C81 C146 C18 -61(3) . . . . ?
C93 C81 C146 C75 59(3) . . . . ?
C94 C11 C12 C2 -60(3) . . . . ?
C95 C52 C79 C140 62(3) . . . . ?
C96 C82 C144 C83 57(3) . . . . ?
C96 C82 C144 C132 -60(3) . . . . ?
C96 C99 C131 C101 -63(3) . . . . ?
C96 C99 C131 C132 56(3) . . . . ?
C97 C91 C120 C163 55(3) . . . . ?
C98 C89 C142 C114 64(3) . . . . ?
C98 C89 C142 C153 -55(3) . . . . ?
C99 C96 C147 C103 -63(3) . . . . ?
C99 C131 C132 C144 -60(3) . . . . ?
C100 C70 C112 C173 54(3) . . . . ?
C100 C70 C177 C160 -60(3) . . . . ?
C100 C127 C166 C173 -56(3) . . . . ?
C100 C127 C169 C160 69(3) . . . . ?
C101 C103 C147 C96 64(3) . . . . ?
C101 C131 C132 C144 55(3) . . . . ?
C103 C83 C144 C82 -57(3) . . . . ?
C103 C83 C144 C132 61(3) . . . . ?
C103 C101 C131 C99 65(3) . . . . ?
C103 C101 C131 C132 -53(3) . . . . ?
C104 C77 C111 C93 67(3) . . . . ?
C105 C87 C123 C130 40(3) . . . . ?
C105 C87 C123 C179 -74(3) . . . . ?
C106 C41 C44 C52 61(3) . . . . ?
C106 C41 C107 C140 -63(3) . . . . ?
C107 C41 C44 C52 -58(3) . . . . ?
C107 C41 C106 C139 64(3) . . . . ?
C108 C92 C163 C120 52(3) . . . . ?
C108 C92 C163 C149 -65(3) . . . . ?
C109 C65 C85 C57 61(3) . . . . ?
C110 C125 C150 C118 -56(3) . . . . ?
C110 C125 C150 C156 61(3) . . . . ?
C111 C77 C104 C67 -64(3) . . . . ?
C112 C70 C100 C127 -60(3) . . . . ?
C112 C70 C177 C160 59(3) . . . . ?
C113 C159 C176 C134 -63(4) . . . . ?
C113 C159 C176 C172 51(3) . . . . ?
C114 C19 C21 C98 -63(3) . . . . ?
C114 C19 C128 C154 65(3) . . . . ?
C114 C142 C153 C154 -57(3) . . . . ?
C116 C71 C126 C121 -66(3) . . . . ?
C116 C71 C126 C164 57(3) . . . . ?
C116 C141 C180 C162 66(3) . . . . ?
C116 C141 C180 C164 -56(3) . . . . ?
C117 C9 C16 C3 -65(2) . . . . ?
C117 C9 C35 C25 59(2) . . . . ?
C117 C55 C56 C3 57(3) . . . . ?
C117 C55 C86 C25 -60(2) . . . . ?
C118 C6 C20 C110 57(3) . . . . ?
C118 C6 C64 C50 -62(3) . . . . ?
C118 C150 C156 C50 68(3) . . . . ?
C120 C91 C97 C108 -56(3) . . . . ?
C121 C22 C63 C116 62(3) . . . . ?
C121 C22 C162 C180 -50(3) . . . . ?
C121 C126 C164 C180 51(4) . . . . ?
C122 C84 C124 C30 -56(3) . . . . ?
C122 C84 C130 C123 47(4) . . . . ?
C122 C105 C170 C30 63(3) . . . . ?
C123 C87 C105 C122 -39(3) . . . . ?
C123 C87 C105 C170 70(3) . . . . ?
C124 C30 C170 C105 -58(3) . . . . ?
C124 C30 C179 C123 55(3) . . . . ?
C124 C84 C122 C105 68(3) . . . . ?
C124 C84 C130 C123 -70(3) . . . . ?
C125 C110 C129 C50 52(3) . . . . ?
C125 C150 C156 C50 -58(3) . . . . ?
C126 C71 C116 C63 60(3) . . . . ?
C126 C71 C116 C141 -61(3) . . . . ?
C126 C164 C180 C141 63(3) . . . . ?
C126 C164 C180 C162 -45(4) . . . . ?
C127 C166 C173 C112 54(3) . . . . ?
C127 C166 C173 C168 -60(3) . . . . ?
C128 C19 C21 C98 60(3) . . . . ?
C128 C19 C114 C142 -60(3) . . . . ?
C128 C154 C158 C98 -61(3) . . . . ?
C129 C50 C64 C6 -66(3) . . . . ?
C129 C50 C156 C150 57(3) . . . . ?
C129 C110 C125 C150 -58(3) . . . . ?
C130 C84 C122 C105 -46(3) . . . . ?
C130 C84 C124 C30 66(3) . . . . ?
C130 C123 C179 C30 -55(3) . . . . ?
C131 C101 C103 C83 56(3) . . . . ?
C131 C101 C103 C147 -66(3) . . . . ?
C131 C132 C144 C82 61(3) . . . . ?
C131 C132 C144 C83 -58(3) . . . . ?
C133 C73 C90 C66 -62(3) . . . . ?
C133 C73 C90 C72 52(3) . . . . ?
C133 C136 C137 C72 -52(3) . . . . ?
C133 C136 C137 C152 62(3) . . . . ?
C134 C17 C135 C113 61(3) . . . . ?
C134 C17 C157 C161 -64(3) . . . . ?
C135 C17 C134 C176 -56(3) . . . . ?
C135 C17 C157 C161 54(3) . . . . ?
C135 C113 C159 C176 61(3) . . . . ?
C135 C113 C174 C161 -65(4) . . . . ?
C136 C137 C152 C49 -56(3) . . . . ?
C137 C72 C90 C66 62(3) . . . . ?
C137 C72 C90 C73 -51(3) . . . . ?
C138 C8 C23 C68 59(3) . . . . ?
C138 C8 C34 C27 -58(3) . . . . ?
C139 C102 C140 C79 57(3) . . . . ?
C139 C102 C140 C107 -61(3) . . . . ?
C140 C102 C139 C95 -55(3) . . . . ?
C140 C102 C139 C106 62(3) . . . . ?
C142 C89 C98 C21 -62(3) . . . . ?
C142 C89 C98 C158 56(3) . . . . ?
C142 C153 C154 C128 61(3) . . . . ?
C142 C153 C154 C158 -60(3) . . . . ?
C143 C145 C167 C148 -59(4) . . . . ?
C143 C145 C167 C165 49(4) . . . . ?
C143 C171 C178 C165 -59(3) . . . . ?
C143 C171 C178 C175 41(4) . . . . ?
C144 C82 C96 S16 179.1(19) . . . . ?
C144 C82 C96 C99 59(3) . . . . ?
C144 C82 C96 C147 -59(3) . . . . ?
C144 C83 C103 C101 -61(3) . . . . ?
C144 C83 C103 C147 57(3) . . . . ?
C145 C143 C151 C13 -59(3) . . . . ?
C145 C143 C171 C178 70(4) . . . . ?
C146 C18 C67 S7 177.6(17) . . . . ?
C146 C18 C67 C40 -60(3) . . . . ?
C146 C18 C67 C104 59(3) . . . . ?
C146 C75 C77 C104 -55(3) . . . . ?
C146 C75 C77 C111 63(3) . . . . ?
C146 C81 C93 C40 61(3) . . . . ?
C146 C81 C93 C111 -55(3) . . . . ?
C147 C96 C99 C131 66(3) . . . . ?
C148 C13 C151 C143 53(3) . . . . ?
C148 C13 C175 C178 -67(3) . . . . ?
C149 C42 C69 C108 58(3) . . . . ?
C151 C13 C148 C167 -53(3) . . . . ?
C151 C13 C175 C178 50(3) . . . . ?
C151 C143 C145 C167 62(4) . . . . ?
C151 C143 C171 C178 -52(4) . . . . ?
C152 C49 C66 C90 56(3) . . . . ?
C152 C49 C74 C133 -61(3) . . . . ?
C153 C154 C158 C98 57(3) . . . . ?
C155 C46 C57 C54 -55(3) . . . . ?
C155 C46 C57 C85 64(3) . . . . ?
C156 C50 C64 C6 60(3) . . . . ?
C156 C50 C129 C110 -52(3) . . . . ?
C157 C17 C134 C176 64(3) . . . . ?
C157 C17 C135 C113 -56(4) . . . . ?
C157 C161 C172 C176 -65(3) . . . . ?
C157 C161 C174 C113 67(4) . . . . ?
C159 C113 C135 C17 -59(3) . . . . ?
C159 C113 C174 C161 43(4) . . . . ?
C160 C168 C173 C112 -59(3) . . . . ?
C160 C168 C173 C166 61(3) . . . . ?
C161 C172 C176 C134 64(4) . . . . ?
C161 C172 C176 C159 -51(4) . . . . ?
C162 C22 C63 C116 -61(3) . . . . ?
C162 C22 C121 C126 60(3) . . . . ?
C163 C92 C108 C69 65(3) . . . . ?
C163 C92 C108 C97 -53(3) . . . . ?
C166 C127 C169 C160 -46(3) . . . . ?
C167 C165 C178 C171 50(3) . . . . ?
C167 C165 C178 C175 -63(3) . . . . ?
C168 C160 C169 C127 46(3) . . . . ?
C168 C160 C177 C70 -58(3) . . . . ?
C169 C127 C166 C173 60(3) . . . . ?
C169 C160 C168 C173 -53(4) . . . . ?
C169 C160 C177 C70 64(3) . . . . ?
C170 C30 C124 C84 53(3) . . . . ?
C170 C30 C179 C123 -60(3) . . . . ?
C170 C105 C122 C84 -69(3) . . . . ?
C171 C143 C145 C167 -58(4) . . . . ?
C171 C143 C151 C13 63(3) . . . . ?
C172 C161 C174 C113 -48(4) . . . . ?
C174 C113 C135 C17 54(4) . . . . ?
C174 C113 C159 C176 -49(4) . . . . ?
C174 C161 C172 C176 51(4) . . . . ?
C175 C13 C148 C167 63(3) . . . . ?
C175 C13 C151 C143 -61(3) . . . . ?
C177 C70 C100 C127 56(3) . . . . ?
C177 C70 C112 C173 -65(3) . . . . ?
C177 C160 C168 C173 61(3) . . . . ?
C177 C160 C169 C127 -72(3) . . . . ?
C178 C165 C167 C145 -50(4) . . . . ?
C178 C165 C167 C148 64(3) . . . . ?
C179 C30 C124 C84 -61(3) . . . . ?
C179 C30 C170 C105 54(3) . . . . ?
C179 C123 C130 C84 66(3) . . . . ?

loop_
_platon_squeeze_void_nr
_platon_squeeze_void_average_x
_platon_squeeze_void_average_y
_platon_squeeze_void_average_z
_platon_squeeze_void_volume
_platon_squeeze_void_count_electrons
_platon_squeeze_void_content
1 0.000 0.500 -0.001 2141 388 ' '
2 0.275 0.154 0.054 17 1 ' '
3 0.275 0.846 0.554 17 1 ' '
4 0.500 0.500 0.129 1900 455 ' '
5 0.725 0.154 0.446 17 1 ' '
6 0.725 0.845 0.946 17 1 ' '
